data_2100139
loop_
_publ_author_name
'Hao, Xiang'
'Chen, Jing'
'Cammers, Arthur'
'Parkin, Sean'
'Brock, Carolyn Pratt'

_publ_section_title
;
 A helical structure with <i>Z</i>' = 10
;
_journal_issue 2
_journal_name_full 'Acta Crystallographica Section B'
_journal_page_first 218
_journal_page_last 226
_journal_paper_doi 10.1107/S0108768105004076
_journal_volume 61
_journal_year 2005
_chemical_formula_moiety 'C8 H16 N4'
_chemical_formula_sum 'C8 H16 N4'
_chemical_formula_weight 168.25
_chemical_melting_point 410
_chemical_name_systematic
;
N''-cyano-N,N-diisopropylguanidine
;
_space_group_IT_number 14
_symmetry_cell_setting monoclinic
_symmetry_space_group_name_Hall '-P 2ybc'
_symmetry_space_group_name_H-M 'P 1 21/c 1'
_atom_sites_solution_hydrogens geom
_atom_sites_solution_primary direct
_atom_sites_solution_secondary difmap
_audit_creation_method SHELXL-97
_cell_angle_alpha 90.00
_cell_angle_beta 102.940(10)
_cell_angle_gamma 90.00
_cell_formula_units_Z 40
_cell_length_a 20.247(2)
_cell_length_b 18.212(2)
_cell_length_c 27.665(3)
_cell_measurement_reflns_used 40263
_cell_measurement_temperature 90.0(2)
_cell_measurement_theta_max 27.48
_cell_measurement_theta_min 1.00
_cell_volume 9942.1(19)
_computing_cell_refinement 'SCALEPACK (Otwinowski & Minor, 1997)'
_computing_data_collection 'COLLECT (Nonius, 1998)'
_computing_data_reduction 'DENZO-SMN (Otwinowski & Minor, 1997)'
_computing_molecular_graphics
;
XP in Siemens SHELXTL (Sheldrick, 1994);
Mercury (Bruno et al., 2002)
;
_computing_publication_material
;
SHELXL-97 (Sheldrick, 1997) and local procedures
;
_computing_structure_refinement 'SHELXL-97 (Sheldrick, 1997b)'
_computing_structure_solution 'SHELXS-97 (Sheldrick, 1997a)'
_diffrn_ambient_temperature 90(2)
_diffrn_detector_area_resol_mean 18
_diffrn_measured_fraction_theta_full 1.000
_diffrn_measured_fraction_theta_max 1.000
_diffrn_measurement_device_type 'Nonius KappaCCD diffractometer'
_diffrn_measurement_method '1.2\% \w scans at fixed \c = 55\%'
_diffrn_radiation_monochromator graphite
_diffrn_radiation_source 'fine-focus sealed tube'
_diffrn_radiation_type MoK\a
_diffrn_radiation_wavelength 0.71073
_diffrn_reflns_av_R_equivalents 0.0734
_diffrn_reflns_av_sigmaI/netI 0.0667
_diffrn_reflns_limit_h_max 24
_diffrn_reflns_limit_h_min -24
_diffrn_reflns_limit_k_max 21
_diffrn_reflns_limit_k_min -21
_diffrn_reflns_limit_l_max 32
_diffrn_reflns_limit_l_min -32
_diffrn_reflns_number 60120
_diffrn_reflns_theta_full 25.00
_diffrn_reflns_theta_max 25.00
_diffrn_reflns_theta_min 1.35
_diffrn_standards_decay_% <1.
_diffrn_standards_number 0
_exptl_absorpt_coefficient_mu 0.073
_exptl_absorpt_correction_T_max 0.9856
_exptl_absorpt_correction_T_min 0.9716
_exptl_absorpt_correction_type multi-scan
_exptl_absorpt_process_details 'DENZO-SMN (Otwinowski & Minor, 1997)'
_exptl_crystal_colour colourless
_exptl_crystal_density_diffrn 1.124
_exptl_crystal_density_method 'not measured'
_exptl_crystal_description 'thick plate'
_exptl_crystal_F_000 3680
_exptl_crystal_size_max 0.40
_exptl_crystal_size_mid 0.30
_exptl_crystal_size_min 0.20
_refine_diff_density_max 0.292
_refine_diff_density_min -0.208
_refine_ls_extinction_method none
_refine_ls_goodness_of_fit_ref 0.996
_refine_ls_hydrogen_treatment mixed
_refine_ls_matrix_type full
_refine_ls_number_parameters 1206
_refine_ls_number_reflns 17510
_refine_ls_number_restraints 248
_refine_ls_restrained_S_all 0.992
_refine_ls_R_factor_all 0.1010
_refine_ls_R_factor_gt 0.0499
_refine_ls_shift/su_max 0.001
_refine_ls_shift/su_mean 0.000
_refine_ls_structure_factor_coef Fsqd
_refine_ls_weighting_details 'calc w=1/[\s^2^(Fo^2^)+(0.0683P)^2^] where P=(Fo^2^+2Fc^2^)/3'
_refine_ls_weighting_scheme calc
_refine_ls_wR_factor_gt 0.1112
_refine_ls_wR_factor_ref 0.1314
_reflns_number_gt 10748
_reflns_number_total 17510
_reflns_threshold_expression >2sigma(I)
_cod_data_source_file bm5021.cif
_cod_data_source_block k03124
_cod_original_cell_volume 9942.3(19)
_cod_original_sg_symbol_H-M 'P 21/c'
_cod_database_code 2100139

loop_
_symmetry_equiv_pos_as_xyz
'x, y, z'
'-x, y+1/2, -z+1/2'
'-x, -y, -z'
'x, -y-1/2, z-1/2'

loop_
_atom_site_label
_atom_site_fract_x
_atom_site_fract_y
_atom_site_fract_z
_atom_site_U_iso_or_equiv
_atom_site_adp_type
_atom_site_calc_flag
_atom_site_refinement_flags
_atom_site_occupancy
_atom_site_disorder_assembly
_atom_site_disorder_group
_atom_site_type_symbol
C2_1 0.13548(10) 0.57711(11) -0.01170(8) 0.0266(5) Uani d . 1 . . C
C4_1 0.15293(10) 0.55242(11) 0.07152(7) 0.0265(5) Uani d D 1 . . C
C7_1 0.06519(11) 0.47917(12) 0.09867(8) 0.0357(6) Uani d . 1 . . C
H7_1 0.0607 0.4601 0.1317 0.043 Uiso calc R 1 . . H
C8_1 0.06044(12) 0.41192(12) 0.06514(8) 0.0424(6) Uani d . 1 . . C
H8A_1 0.0633 0.4274 0.0317 0.064 Uiso calc R 1 . . H
H8B_1 0.0172 0.3869 0.0636 0.064 Uiso calc R 1 . . H
H8C_1 0.0978 0.3783 0.0786 0.064 Uiso calc R 1 . . H
C9_1 0.00725(11) 0.53305(12) 0.08249(8) 0.0416(6) Uani d . 1 . . C
H9A_1 0.0119 0.5733 0.1065 0.062 Uiso calc R 1 . . H
H9B_1 -0.0360 0.5078 0.0807 0.062 Uiso calc R 1 . . H
H9C_1 0.0084 0.5529 0.0498 0.062 Uiso calc R 1 . . H
C10_1 0.17461(11) 0.51137(11) 0.15918(7) 0.0321(5) Uani d . 1 . . C
H10_1 0.2200 0.5329 0.1589 0.038 Uiso calc R 1 . . H
C11_1 0.18605(12) 0.43231(12) 0.17671(8) 0.0428(6) Uani d . 1 . . C
H11A_1 0.1432 0.4112 0.1810 0.064 Uiso calc R 1 . . H
H11B_1 0.2194 0.4310 0.2084 0.064 Uiso calc R 1 . . H
H11C_1 0.2030 0.4037 0.1520 0.064 Uiso calc R 1 . . H
C12_1 0.14385(12) 0.55725(12) 0.19436(8) 0.0424(6) Uani d . 1 . . C
H12A_1 0.1390 0.6081 0.1826 0.064 Uiso calc R 1 . . H
H12B_1 0.1735 0.5557 0.2276 0.064 Uiso calc R 1 . . H
H12C_1 0.0992 0.5375 0.1956 0.064 Uiso calc R 1 . . H
N1_1 0.14906(9) 0.59932(9) -0.04778(6) 0.0312(4) Uani d . 1 . . N
N3_1 0.11443(8) 0.54757(9) 0.02546(6) 0.0287(4) Uani d . 1 . . N
N5_1 0.21050(9) 0.59165(9) 0.08126(6) 0.0294(4) Uani d D 1 . . N
H5A_1 0.2214(9) 0.6197(9) 0.0583(5) 0.035 Uiso d D 1 . . H
H5B_1 0.2310(9) 0.6030(10) 0.1121(4) 0.035 Uiso d D 1 . . H
N6_1 0.13289(8) 0.51539(9) 0.10763(6) 0.0304(4) Uani d . 1 . . N
C2_2 0.24745(10) 0.76075(12) 0.01083(7) 0.0273(5) Uani d . 1 . . C
C4_2 0.16867(10) 0.82511(11) -0.04629(7) 0.0253(5) Uani d D 1 . . C
C7_2 0.16033(11) 0.95824(11) -0.03148(8) 0.0323(5) Uani d . 1 . . C
H7_2 0.1305 0.9979 -0.0495 0.039 Uiso calc R 1 . . H
C8_2 0.23269(10) 0.98551(12) -0.02652(9) 0.0440(6) Uani d . 1 . . C
H8A_2 0.2641 0.9525 -0.0046 0.066 Uiso calc R 1 . . H
H8B_2 0.2369 1.0351 -0.0125 0.066 Uiso calc R 1 . . H
H8C_2 0.2436 0.9864 -0.0593 0.066 Uiso calc R 1 . . H
C9_2 0.14108(11) 0.95052(11) 0.01854(8) 0.0363(6) Uani d . 1 . . C
H9A_2 0.0939 0.9343 0.0133 0.055 Uiso calc R 1 . . H
H9B_2 0.1463 0.9980 0.0356 0.055 Uiso calc R 1 . . H
H9C_2 0.1707 0.9143 0.0388 0.055 Uiso calc R 1 . . H
C10_2 0.09371(10) 0.90034(11) -0.11054(7) 0.0284(5) Uani d . 1 . . C
H10_2 0.0928 0.8532 -0.1292 0.034 Uiso calc R 1 . . H
C11_2 0.11458(11) 0.96074(12) -0.14229(8) 0.0432(6) Uani d . 1 . . C
H11A_2 0.1133 1.0083 -0.1260 0.065 Uiso calc R 1 . . H
H11B_2 0.0832 0.9614 -0.1749 0.065 Uiso calc R 1 . . H
H11C_2 0.1607 0.9513 -0.1464 0.065 Uiso calc R 1 . . H
C12_2 0.02287(10) 0.91280(11) -0.10234(8) 0.0320(5) Uani d . 1 . . C
H12A_2 0.0096 0.8708 -0.0844 0.048 Uiso calc R 1 . . H
H12B_2 -0.0091 0.9180 -0.1345 0.048 Uiso calc R 1 . . H
H12C_2 0.0224 0.9576 -0.0828 0.048 Uiso calc R 1 . . H
N1_2 0.27679(8) 0.70916(10) 0.02940(6) 0.0313(4) Uani d . 1 . . N
N3_2 0.22061(8) 0.82364(9) -0.00659(6) 0.0317(4) Uani d . 1 . . N
N5_2 0.14252(9) 0.76379(9) -0.06994(6) 0.0287(4) Uani d D 1 . . N
H5A_2 0.1560(8) 0.7200(7) -0.0571(6) 0.034 Uiso d D 1 . . H
H5B_2 0.1042(6) 0.7629(9) -0.0928(6) 0.034 Uiso d D 1 . . H
N6_2 0.14370(8) 0.89136(9) -0.06271(6) 0.0265(4) Uani d . 1 . . N
C2_3 0.28730(10) 0.67959(13) 0.20656(8) 0.0336(5) Uani d . 1 . . C
C4_3 0.31202(11) 0.73451(13) 0.28274(8) 0.0358(6) Uani d D 1 A . C
C7_3 0.21763(10) 0.80138(12) 0.30513(8) 0.0324(5) Uani d . 1 A . C
H7_3 0.2122 0.8279 0.3356 0.039 Uiso calc R 1 . . H
C8_3 0.16604(11) 0.73950(12) 0.29749(8) 0.0403(6) Uani d . 1 . . C
H8A_3 0.1653 0.7151 0.2658 0.060 Uiso calc R 1 . . H
H8B_3 0.1210 0.7596 0.2972 0.060 Uiso calc R 1 . . H
H8C_3 0.1785 0.7039 0.3246 0.060 Uiso calc R 1 . . H
C9_3 0.20258(12) 0.85762(13) 0.26336(8) 0.0468(6) Uani d . 1 . . C
H9A_3 0.2374 0.8959 0.2695 0.070 Uiso calc R 1 . . H
H9B_3 0.1581 0.8798 0.2620 0.070 Uiso calc R 1 . . H
H9C_3 0.2025 0.8333 0.2318 0.070 Uiso calc R 1 . . H
C10_3 0.3319(3) 0.8029(4) 0.3637(2) 0.0291(16) Uani d PD 0.598(7) A 1 C
H10_3 0.3802 0.7921 0.3632 0.035 Uiso calc PR 0.598(7) A 1 H
C11_3 0.3128(5) 0.7540(3) 0.4030(3) 0.0433(19) Uani d PD 0.598(7) A 1 C
H11A_3 0.3394 0.7681 0.4358 0.065 Uiso calc PR 0.598(7) A 1 H
H11B_3 0.3223 0.7027 0.3964 0.065 Uiso calc PR 0.598(7) A 1 H
H11C_3 0.2645 0.7598 0.4022 0.065 Uiso calc PR 0.598(7) A 1 H
C12_3 0.3277(2) 0.8834(2) 0.37670(15) 0.0395(14) Uani d PD 0.598(7) A 1 C
H12A_3 0.3641 0.8952 0.4054 0.059 Uiso calc PR 0.598(7) A 1 H
H12B_3 0.2838 0.8933 0.3847 0.059 Uiso calc PR 0.598(7) A 1 H
H12C_3 0.3325 0.9136 0.3484 0.059 Uiso calc PR 0.598(7) A 1 H
C10'_3 0.3336(6) 0.7803(5) 0.3669(4) 0.024(3) Uiso d PD 0.402(7) A 2 C
H10'_3 0.3672 0.7392 0.3717 0.029 Uiso calc PR 0.402(7) A 2 H
C11'_3 0.2972(6) 0.7803(6) 0.4092(4) 0.039(3) Uani d PD 0.402(7) A 2 C
H11D_3 0.3305 0.7841 0.4408 0.058 Uiso calc PR 0.402(7) A 2 H
H11E_3 0.2715 0.7346 0.4085 0.058 Uiso calc PR 0.402(7) A 2 H
H11F_3 0.2661 0.8222 0.4055 0.058 Uiso calc PR 0.402(7) A 2 H
C12'_3 0.3694(4) 0.8518(4) 0.3622(2) 0.040(2) Uani d PD 0.402(7) A 2 C
H12D_3 0.3363 0.8919 0.3561 0.060 Uiso calc PR 0.402(7) A 2 H
H12E_3 0.3921 0.8485 0.3345 0.060 Uiso calc PR 0.402(7) A 2 H
H12F_3 0.4032 0.8614 0.3929 0.060 Uiso calc PR 0.402(7) A 2 H
N1_3 0.29688(9) 0.64009(11) 0.17602(7) 0.0366(5) Uani d . 1 . . N
N3_3 0.27046(9) 0.72491(12) 0.23819(6) 0.0465(5) Uani d . 1 . . N
N5_3 0.37447(9) 0.70558(10) 0.29361(6) 0.0332(5) Uani d D 1 . . N
H5A_3 0.3885(9) 0.6777(10) 0.2720(5) 0.040 Uiso d D 1 . . H
H5B_3 0.4019(8) 0.7099(10) 0.3230(4) 0.040 Uiso d D 1 . . H
N6_3 0.28871(8) 0.77546(11) 0.31569(6) 0.0417(5) Uani d . 1 . . N
C2_4 0.47177(10) 0.62551(11) 0.20452(8) 0.0233(5) Uani d . 1 . . C
C4_4 0.45895(10) 0.66201(10) 0.12270(7) 0.0214(5) Uani d D 1 . . C
C7_4 0.56375(10) 0.70683(11) 0.10172(7) 0.0293(5) Uani d . 1 . . C
H7_4 0.5742 0.7281 0.0710 0.035 Uiso calc R 1 . . H
C8_4 0.61097(10) 0.64154(12) 0.11535(8) 0.0372(6) Uani d . 1 . . C
H8A_4 0.6058 0.6210 0.1471 0.056 Uiso calc R 1 . . H
H8B_4 0.6579 0.6575 0.1183 0.056 Uiso calc R 1 . . H
H8C_4 0.5996 0.6040 0.0895 0.056 Uiso calc R 1 . . H
C9_4 0.57773(11) 0.76773(11) 0.14032(8) 0.0359(6) Uani d . 1 . . C
H9A_4 0.5487 0.8100 0.1284 0.054 Uiso calc R 1 . . H
H9B_4 0.6254 0.7825 0.1459 0.054 Uiso calc R 1 . . H
H9C_4 0.5681 0.7499 0.1715 0.054 Uiso calc R 1 . . H
C10_4 0.45607(10) 0.69495(11) 0.03568(7) 0.0292(5) Uani d . 1 . . C
H10_4 0.4077 0.6803 0.0324 0.035 Uiso calc R 1 . . H
C11_4 0.48661(11) 0.64332(12) 0.00358(7) 0.0359(6) Uani d . 1 . . C
H11A_4 0.5350 0.6542 0.0077 0.054 Uiso calc R 1 . . H
H11B_4 0.4636 0.6499 -0.0313 0.054 Uiso calc R 1 . . H
H11C_4 0.4810 0.5925 0.0136 0.054 Uiso calc R 1 . . H
C12_4 0.45678(12) 0.77441(12) 0.01873(8) 0.0423(6) Uani d . 1 . . C
H12A_4 0.4345 0.8055 0.0393 0.064 Uiso calc R 1 . . H
H12B_4 0.4325 0.7783 -0.0161 0.064 Uiso calc R 1 . . H
H12C_4 0.5037 0.7906 0.0221 0.064 Uiso calc R 1 . . H
N1_4 0.45609(9) 0.60476(9) 0.24008(6) 0.0324(4) Uani d . 1 . . N
N3_4 0.49740(8) 0.64837(9) 0.16798(6) 0.0249(4) Uani d . 1 . . N
N5_4 0.39193(8) 0.64926(9) 0.11135(6) 0.0260(4) Uani d D 1 . . N
H5A_4 0.3721(8) 0.6388(10) 0.1361(5) 0.031 Uiso d D 1 . . H
H5B_4 0.3653(8) 0.6684(10) 0.0849(4) 0.031 Uiso d D 1 . . H
N6_4 0.49079(8) 0.68679(9) 0.08841(6) 0.0240(4) Uani d . 1 . . N
C2_5 0.52701(10) 0.75033(12) 0.38778(7) 0.0263(5) Uani d . 1 . . C
C4_5 0.60550(10) 0.82705(11) 0.43480(7) 0.0227(5) Uani d D 1 . . C
C7_5 0.60432(11) 0.95508(11) 0.40476(7) 0.0329(5) Uani d . 1 . . C
H7_5 0.6304 1.0002 0.4180 0.040 Uiso calc R 1 . . H
C8_5 0.53002(11) 0.97386(12) 0.40111(8) 0.0402(6) Uani d . 1 . . C
H8A_5 0.5017 0.9319 0.3874 0.060 Uiso calc R 1 . . H
H8B_5 0.5176 1.0165 0.3794 0.060 Uiso calc R 1 . . H
H8C_5 0.5230 0.9853 0.4342 0.060 Uiso calc R 1 . . H
C9_5 0.62118(12) 0.94007(12) 0.35473(8) 0.0433(6) Uani d . 1 . . C
H9A_5 0.6693 0.9273 0.3597 0.065 Uiso calc R 1 . . H
H9B_5 0.6117 0.9840 0.3339 0.065 Uiso calc R 1 . . H
H9C_5 0.5934 0.8992 0.3384 0.065 Uiso calc R 1 . . H
C10_5 0.68213(10) 0.91723(11) 0.48603(7) 0.0272(5) Uani d . 1 . . C
H10_5 0.6859 0.8766 0.5108 0.033 Uiso calc R 1 . . H
C11_5 0.66388(11) 0.98712(11) 0.51067(8) 0.0385(6) Uani d . 1 . . C
H11A_5 0.6665 1.0294 0.4892 0.058 Uiso calc R 1 . . H
H11B_5 0.6957 0.9939 0.5427 0.058 Uiso calc R 1 . . H
H11C_5 0.6177 0.9829 0.5159 0.058 Uiso calc R 1 . . H
C12_5 0.75012(11) 0.92383(12) 0.47205(8) 0.0390(6) Uani d . 1 . . C
H12A_5 0.7641 0.8755 0.4624 0.059 Uiso calc R 1 . . H
H12B_5 0.7840 0.9422 0.5005 0.059 Uiso calc R 1 . . H
H12C_5 0.7462 0.9580 0.4442 0.059 Uiso calc R 1 . . H
N1_5 0.49538(9) 0.69677(10) 0.37780(6) 0.0324(4) Uani d . 1 . . N
N3_5 0.55643(8) 0.81453(9) 0.39443(6) 0.0287(4) Uani d . 1 . . N
N5_5 0.63021(8) 0.77340(9) 0.46721(6) 0.0242(4) Uani d D 1 . . N
H5A_5 0.6173(8) 0.7280(6) 0.4587(6) 0.029 Uiso d D 1 . . H
H5B_5 0.6676(6) 0.7783(9) 0.4902(6) 0.029 Uiso d D 1 . . H
N6_5 0.62848(8) 0.89629(8) 0.44217(6) 0.0260(4) Uani d . 1 . . N
C2_6 0.62884(10) 0.56257(11) 0.42943(8) 0.0260(5) Uani d . 1 . . C
C4_6 0.59602(10) 0.50824(11) 0.35278(7) 0.0242(5) Uani d D 1 . . C
C7_6 0.65934(10) 0.39747(11) 0.33786(8) 0.0319(5) Uani d . 1 . . C
H7_6 0.6567 0.3651 0.3083 0.038 Uiso calc R 1 . . H
C8_6 0.65047(12) 0.34697(12) 0.37965(8) 0.0443(6) Uani d . 1 . . C
H8A_6 0.6578 0.3748 0.4107 0.066 Uiso calc R 1 . . H
H8B_6 0.6834 0.3068 0.3831 0.066 Uiso calc R 1 . . H
H8C_6 0.6045 0.3267 0.3721 0.066 Uiso calc R 1 . . H
C9_6 0.72915(11) 0.43310(12) 0.34748(8) 0.0407(6) Uani d . 1 . . C
H9A_6 0.7316 0.4662 0.3200 0.061 Uiso calc R 1 . . H
H9B_6 0.7639 0.3949 0.3501 0.061 Uiso calc R 1 . . H
H9C_6 0.7368 0.4611 0.3785 0.061 Uiso calc R 1 . . H
C10_6 0.55817(10) 0.44196(11) 0.27346(7) 0.0302(5) Uani d . 1 . . C
H10_6 0.5185 0.4755 0.2714 0.036 Uiso calc R 1 . . H
C11_6 0.53068(11) 0.36407(12) 0.26549(8) 0.0422(6) Uani d . 1 . . C
H11A_6 0.5676 0.3304 0.2632 0.063 Uiso calc R 1 . . H
H11B_6 0.4957 0.3619 0.2347 0.063 Uiso calc R 1 . . H
H11C_6 0.5111 0.3498 0.2934 0.063 Uiso calc R 1 . . H
C12_6 0.59404(12) 0.46528(15) 0.23344(8) 0.0558(7) Uani d . 1 . . C
H12A_6 0.6079 0.5168 0.2385 0.084 Uiso calc R 1 . . H
H12B_6 0.5633 0.4597 0.2008 0.084 Uiso calc R 1 . . H
H12C_6 0.6342 0.4345 0.2351 0.084 Uiso calc R 1 . . H
N1_6 0.62696(9) 0.60595(9) 0.45988(6) 0.0313(4) Uani d . 1 . . N
N3_6 0.63542(8) 0.50928(9) 0.39886(6) 0.0284(4) Uani d . 1 . . N
N5_6 0.55069(9) 0.56151(9) 0.33658(6) 0.0307(4) Uani d D 1 . . N
H5A_6 0.5441(10) 0.5971(8) 0.3564(5) 0.037 Uiso d D 1 . . H
H5B_6 0.5257(9) 0.5639(10) 0.3058(4) 0.037 Uiso d D 1 . . H
N6_6 0.60290(8) 0.45131(9) 0.32343(6) 0.0265(4) Uani d . 1 . . N
C2_7 0.81516(11) 0.74873(10) 0.55024(7) 0.0242(5) Uani d . 1 . . C
C4_7 0.92420(10) 0.72434(11) 0.59335(7) 0.0248(5) Uani d D 1 . . C
C7_7 1.00234(10) 0.68995(11) 0.54068(7) 0.0281(5) Uani d . 1 . . C
H7_7 1.0502 0.6721 0.5479 0.034 Uiso calc R 1 . . H
C8_7 1.00006(11) 0.75528(11) 0.50594(8) 0.0366(6) Uani d . 1 . . C
H8A_7 0.9530 0.7715 0.4943 0.055 Uiso calc R 1 . . H
H8B_7 1.0185 0.7408 0.4775 0.055 Uiso calc R 1 . . H
H8C_7 1.0272 0.7956 0.5237 0.055 Uiso calc R 1 . . H
C9_7 0.95919(11) 0.62545(11) 0.51666(8) 0.0353(6) Uani d . 1 . . C
H9A_7 0.9621 0.5855 0.5408 0.053 Uiso calc R 1 . . H
H9B_7 0.9758 0.6082 0.4880 0.053 Uiso calc R 1 . . H
H9C_7 0.9119 0.6412 0.5058 0.053 Uiso calc R 1 . . H
C10_7 1.04398(10) 0.69945(11) 0.63368(7) 0.0291(5) Uani d . 1 . . C
H10_7 1.0286 0.7206 0.6627 0.035 Uiso calc R 1 . . H
C11_7 1.10715(10) 0.74174(12) 0.62845(8) 0.0389(6) Uani d . 1 . . C
H11A_7 1.1272 0.7180 0.6034 0.058 Uiso calc R 1 . . H
H11B_7 1.1401 0.7421 0.6604 0.058 Uiso calc R 1 . . H
H11C_7 1.0946 0.7923 0.6183 0.058 Uiso calc R 1 . . H
C12_7 1.05844(11) 0.61839(11) 0.64431(8) 0.0353(6) Uani d . 1 . . C
H12A_7 1.0169 0.5937 0.6482 0.053 Uiso calc R 1 . . H
H12B_7 1.0936 0.6131 0.6749 0.053 Uiso calc R 1 . . H
H12C_7 1.0742 0.5961 0.6167 0.053 Uiso calc R 1 . . H
N1_7 0.75681(9) 0.75707(9) 0.54408(6) 0.0276(4) Uani d . 1 . . N
N3_7 0.87968(8) 0.74084(9) 0.55121(6) 0.0292(4) Uani d . 1 . . N
N5_7 0.90799(9) 0.72347(10) 0.63746(6) 0.0304(4) Uani d D 1 . . N
H5A_7 0.8669(5) 0.7357(10) 0.6400(7) 0.037 Uiso d D 1 . . H
H5B_7 0.9341(7) 0.7031(10) 0.6637(5) 0.037 Uiso d D 1 . . H
N6_7 0.98815(8) 0.70948(9) 0.58943(6) 0.0266(4) Uani d . 1 . . N
C2_8 0.75116(10) 0.67905(13) 0.66047(7) 0.0244(5) Uani d . 1 . . C
C4_8 0.68144(10) 0.59438(11) 0.61261(7) 0.0248(5) Uani d D 1 . . C
C7_8 0.64501(11) 0.49334(11) 0.66054(8) 0.0327(5) Uani d . 1 . . C
H7_8 0.6104 0.4536 0.6516 0.039 Uiso calc R 1 . . H
C8_8 0.62133(11) 0.54085(12) 0.69830(8) 0.0390(6) Uani d . 1 . . C
H8A_8 0.6567 0.5765 0.7122 0.058 Uiso calc R 1 . . H
H8B_8 0.6120 0.5098 0.7250 0.058 Uiso calc R 1 . . H
H8C_8 0.5799 0.5669 0.6822 0.058 Uiso calc R 1 . . H
C9_8 0.71150(11) 0.45453(12) 0.68197(9) 0.0447(6) Uani d . 1 . . C
H9A_8 0.7224 0.4211 0.6571 0.067 Uiso calc R 1 . . H
H9B_8 0.7073 0.4264 0.7113 0.067 Uiso calc R 1 . . H
H9C_8 0.7477 0.4910 0.6913 0.067 Uiso calc R 1 . . H
C10_8 0.59729(12) 0.50593(12) 0.56822(8) 0.0391(6) Uani d . 1 . . C
H10_8 0.6081 0.5319 0.5391 0.047 Uiso calc R 1 . . H
C11_8 0.52547(11) 0.52707(14) 0.57061(8) 0.0496(7) Uani d . 1 . . C
H11A_8 0.5157 0.5087 0.6016 0.074 Uiso calc R 1 . . H
H11B_8 0.4934 0.5055 0.5423 0.074 Uiso calc R 1 . . H
H11C_8 0.5210 0.5807 0.5695 0.074 Uiso calc R 1 . . H
C12_8 0.60388(14) 0.42398(13) 0.55987(10) 0.0595(8) Uani d . 1 . . C
H12A_8 0.6518 0.4113 0.5637 0.089 Uiso calc R 1 . . H
H12B_8 0.5789 0.4112 0.5263 0.089 Uiso calc R 1 . . H
H12C_8 0.5851 0.3966 0.5842 0.089 Uiso calc R 1 . . H
N1_8 0.77675(8) 0.73633(10) 0.67010(6) 0.0281(4) Uani d . 1 . . N
N3_8 0.72390(8) 0.61351(9) 0.65536(6) 0.0269(4) Uani d . 1 . . N
N5_8 0.67406(9) 0.63542(9) 0.57164(6) 0.0271(4) Uani d D 1 . . N
H5A_8 0.7031(8) 0.6721(8) 0.5716(6) 0.033 Uiso d D 1 . . H
H5B_8 0.6527(8) 0.6202(9) 0.5419(4) 0.033 Uiso d D 1 . . H
N6_8 0.64616(8) 0.53179(9) 0.61314(6) 0.0278(4) Uani d . 1 . . N
C2_9 0.99350(10) 0.60902(12) 0.75516(7) 0.0268(5) Uani d . 1 . . C
C4_9 1.07245(10) 0.54018(11) 0.80878(7) 0.0265(5) Uani d D 1 . . C
C7_9 1.09675(12) 0.41757(11) 0.77839(8) 0.0368(6) Uani d . 1 . . C
H7_9 1.1305 0.3785 0.7920 0.044 Uiso calc R 1 . . H
C8_9 1.11167(12) 0.43990(13) 0.72854(8) 0.0451(7) Uani d . 1 . . C
H8A_9 1.0777 0.4755 0.7121 0.068 Uiso calc R 1 . . H
H8B_9 1.1100 0.3964 0.7075 0.068 Uiso calc R 1 . . H
H8C_9 1.1568 0.4621 0.7341 0.068 Uiso calc R 1 . . H
C9_9 1.02774(12) 0.38228(12) 0.77334(9) 0.0464(7) Uani d . 1 . . C
H9A_9 1.0208 0.3698 0.8063 0.070 Uiso calc R 1 . . H
H9B_9 1.0253 0.3376 0.7533 0.070 Uiso calc R 1 . . H
H9C_9 0.9925 0.4167 0.7571 0.070 Uiso calc R 1 . . H
C10_9 1.16913(11) 0.46892(11) 0.85750(7) 0.0331(6) Uani d . 1 . . C
H10_9 1.1745 0.5149 0.8778 0.040 Uiso calc R 1 . . H
C11_9 1.23360(13) 0.45775(18) 0.83870(10) 0.0726(9) Uani d . 1 . . C
H11A_9 1.2325 0.4093 0.8231 0.109 Uiso calc R 1 . . H
H11B_9 1.2731 0.4609 0.8666 0.109 Uiso calc R 1 . . H
H11C_9 1.2367 0.4959 0.8143 0.109 Uiso calc R 1 . . H
C12_9 1.15969(13) 0.40624(13) 0.89044(8) 0.0522(7) Uani d . 1 . . C
H12A_9 1.1210 0.4164 0.9053 0.078 Uiso calc R 1 . . H
H12B_9 1.2007 0.4003 0.9167 0.078 Uiso calc R 1 . . H
H12C_9 1.1511 0.3610 0.8708 0.078 Uiso calc R 1 . . H
N1_9 0.96414(9) 0.66199(10) 0.73996(6) 0.0338(5) Uani d . 1 . . N
N3_9 1.02486(9) 0.54625(9) 0.76658(6) 0.0310(4) Uani d . 1 . . N
N5_9 1.08386(9) 0.59417(9) 0.84286(6) 0.0264(4) Uani d D 1 . . N
H5A_9 1.0572(8) 0.6330(7) 0.8382(6) 0.032 Uiso d D 1 . . H
H5B_9 1.1078(8) 0.5876(9) 0.8731(4) 0.032 Uiso d D 1 . . H
N6_9 1.10946(8) 0.47833(9) 0.81540(6) 0.0287(4) Uani d . 1 . . N
C2_10 0.95273(11) 0.74509(10) 0.85765(7) 0.0227(5) Uani d . 1 . . C
C4_10 0.84165(10) 0.76261(10) 0.81876(7) 0.0215(5) Uani d D 1 . . C
C7_10 0.76771(10) 0.81353(12) 0.87033(7) 0.0317(5) Uani d . 1 . . C
H7_10 0.7192 0.8296 0.8628 0.038 Uiso calc R 1 . . H
C8_10 0.80840(11) 0.88172(12) 0.88878(8) 0.0412(6) Uani d . 1 . . C
H8A_10 0.8561 0.8684 0.9012 0.062 Uiso calc R 1 . . H
H8B_10 0.7908 0.9041 0.9156 0.062 Uiso calc R 1 . . H
H8C_10 0.8046 0.9169 0.8615 0.062 Uiso calc R 1 . . H
C9_10 0.77314(12) 0.75482(13) 0.91009(8) 0.0453(6) Uani d . 1 . . C
H9A_10 0.7448 0.7127 0.8966 0.068 Uiso calc R 1 . . H
H9B_10 0.7577 0.7749 0.9385 0.068 Uiso calc R 1 . . H
H9C_10 0.8204 0.7389 0.9208 0.068 Uiso calc R 1 . . H
C10_10 0.71980(10) 0.78147(12) 0.78069(7) 0.0314(5) Uani d . 1 . . C
H10_10 0.7352 0.7602 0.7517 0.038 Uiso calc R 1 . . H
C11_10 0.69195(12) 0.85727(13) 0.76577(9) 0.0483(7) Uani d . 1 . . C
H11A_10 0.6745 0.8788 0.7929 0.072 Uiso calc R 1 . . H
H11B_10 0.6552 0.8536 0.7360 0.072 Uiso calc R 1 . . H
H11C_10 0.7281 0.8884 0.7587 0.072 Uiso calc R 1 . . H
C12_10 0.66540(12) 0.73116(13) 0.79175(9) 0.0536(7) Uani d . 1 . . C
H12A_10 0.6845 0.6821 0.8001 0.080 Uiso calc R 1 . . H
H12B_10 0.6279 0.7280 0.7625 0.080 Uiso calc R 1 . . H
H12C_10 0.6487 0.7508 0.8198 0.080 Uiso calc R 1 . . H
N1_10 1.00977(9) 0.73215(9) 0.85955(6) 0.0288(4) Uani d . 1 . . N
N3_10 0.89057(8) 0.76100(9) 0.86040(6) 0.0252(4) Uani d . 1 . . N
N5_10 0.85365(8) 0.74362(9) 0.77486(6) 0.0245(4) Uani d D 1 . . N
H5A_10 0.8932(6) 0.7233(9) 0.7740(6) 0.029 Uiso d D 1 . . H
H5B_10 0.8251(7) 0.7473(10) 0.7457(4) 0.029 Uiso d D 1 . . H
N6_10 0.77979(8) 0.78493(9) 0.82283(6) 0.0261(4) Uani d . 1 . . N

loop_
_atom_site_aniso_label
_atom_site_aniso_U_11
_atom_site_aniso_U_22
_atom_site_aniso_U_33
_atom_site_aniso_U_12
_atom_site_aniso_U_13
_atom_site_aniso_U_23
C2_1 0.0271(12) 0.0212(12) 0.0260(13) -0.0008(9) -0.0056(10) -0.0018(10)
C4_1 0.0292(13) 0.0233(12) 0.0248(12) -0.0016(10) 0.0010(10) -0.0002(9)
C7_1 0.0389(14) 0.0380(14) 0.0272(12) -0.0149(11) 0.0009(11) 0.0047(10)
C8_1 0.0517(16) 0.0350(14) 0.0356(14) -0.0174(12) -0.0005(12) 0.0026(11)
C9_1 0.0351(14) 0.0466(15) 0.0393(14) -0.0126(12) 0.0004(11) 0.0026(11)
C10_1 0.0364(13) 0.0336(13) 0.0220(12) -0.0055(11) -0.0022(10) 0.0052(10)
C11_1 0.0490(16) 0.0369(14) 0.0373(14) 0.0006(12) -0.0013(12) 0.0122(11)
C12_1 0.0516(16) 0.0439(15) 0.0268(13) 0.0018(12) -0.0013(12) 0.0008(11)
N1_1 0.0343(11) 0.0313(11) 0.0241(10) -0.0026(8) -0.0017(9) -0.0008(8)
N3_1 0.0314(11) 0.0292(10) 0.0219(10) -0.0056(8) -0.0016(8) 0.0038(8)
N5_1 0.0339(11) 0.0326(11) 0.0191(10) -0.0099(9) 0.0003(9) 0.0018(8)
N6_1 0.0324(11) 0.0328(10) 0.0221(10) -0.0104(9) -0.0023(8) 0.0043(8)
C2_2 0.0233(12) 0.0340(14) 0.0214(11) -0.0081(11) -0.0019(9) -0.0005(10)
C4_2 0.0222(12) 0.0274(13) 0.0248(12) -0.0023(10) 0.0019(9) 0.0031(10)
C7_2 0.0321(13) 0.0252(12) 0.0352(13) -0.0043(10) -0.0015(11) 0.0019(10)
C8_2 0.0359(14) 0.0370(14) 0.0544(16) -0.0115(11) 0.0004(12) 0.0031(12)
C9_2 0.0381(14) 0.0304(13) 0.0354(13) -0.0034(11) -0.0025(11) -0.0041(10)
C10_2 0.0286(13) 0.0320(13) 0.0217(11) 0.0013(10) -0.0005(9) 0.0035(9)
C11_2 0.0411(15) 0.0515(16) 0.0351(14) 0.0007(12) 0.0049(11) 0.0145(12)
C12_2 0.0299(13) 0.0328(13) 0.0294(12) 0.0005(10) -0.0015(10) 0.0001(10)
N1_2 0.0280(11) 0.0328(11) 0.0285(10) -0.0015(9) -0.0034(8) 0.0063(8)
N3_2 0.0311(11) 0.0258(10) 0.0308(10) 0.0015(8) -0.0088(9) 0.0042(8)
N5_2 0.0247(10) 0.0264(10) 0.0291(10) -0.0002(9) -0.0063(8) 0.0030(8)
N6_2 0.0270(10) 0.0228(10) 0.0253(10) -0.0014(8) -0.0035(8) 0.0008(8)
C2_3 0.0197(12) 0.0572(16) 0.0217(12) -0.0030(11) -0.0002(10) -0.0018(12)
C4_3 0.0226(13) 0.0621(16) 0.0222(12) 0.0012(12) 0.0041(10) -0.0030(11)
C7_3 0.0242(12) 0.0483(14) 0.0230(12) 0.0054(11) 0.0013(9) -0.0036(10)
C8_3 0.0296(13) 0.0524(16) 0.0373(14) 0.0024(12) 0.0038(11) -0.0055(11)
C9_3 0.0476(16) 0.0578(16) 0.0289(13) -0.0066(13) -0.0044(12) 0.0021(12)
C10_3 0.024(3) 0.042(4) 0.018(2) 0.008(4) -0.0026(16) -0.001(3)
C11_3 0.057(5) 0.043(4) 0.025(4) 0.002(3) -0.001(3) -0.003(3)
C12_3 0.044(3) 0.040(3) 0.030(2) -0.002(2) -0.001(2) -0.0092(19)
C11'_3 0.034(5) 0.066(8) 0.017(4) 0.007(5) 0.009(3) -0.004(5)
C12'_3 0.042(5) 0.040(4) 0.032(4) -0.013(4) -0.006(3) 0.003(3)
N1_3 0.0273(11) 0.0558(13) 0.0263(11) -0.0100(9) 0.0051(9) -0.0068(10)
N3_3 0.0282(11) 0.0870(16) 0.0207(10) 0.0142(11) -0.0019(9) -0.0146(10)
N5_3 0.0240(11) 0.0506(13) 0.0227(10) 0.0033(9) 0.0002(8) -0.0036(9)
N6_3 0.0188(10) 0.0848(15) 0.0197(10) 0.0086(10) 0.0007(8) -0.0131(10)
C2_4 0.0187(11) 0.0244(12) 0.0247(12) 0.0024(9) 0.0001(10) -0.0014(10)
C4_4 0.0219(12) 0.0174(11) 0.0235(11) -0.0002(9) 0.0022(9) -0.0032(9)
C7_4 0.0215(12) 0.0416(14) 0.0235(12) -0.0067(10) 0.0026(9) 0.0049(10)
C8_4 0.0263(13) 0.0524(15) 0.0316(13) 0.0037(11) 0.0033(10) -0.0002(11)
C9_4 0.0346(13) 0.0376(14) 0.0323(13) -0.0114(11) 0.0008(11) 0.0028(10)
C10_4 0.0260(12) 0.0406(14) 0.0188(11) -0.0044(10) 0.0004(9) 0.0018(10)
C11_4 0.0422(14) 0.0434(14) 0.0219(12) -0.0114(11) 0.0067(10) -0.0035(10)
C12_4 0.0515(16) 0.0441(15) 0.0269(13) 0.0070(12) -0.0009(11) 0.0087(11)
N1_4 0.0331(11) 0.0393(11) 0.0237(10) 0.0023(9) 0.0043(9) 0.0045(9)
N3_4 0.0242(10) 0.0317(10) 0.0173(9) -0.0011(8) 0.0011(8) 0.0026(7)
N5_4 0.0235(10) 0.0316(11) 0.0220(10) 0.0003(8) 0.0031(8) 0.0071(8)
N6_4 0.0211(9) 0.0317(10) 0.0184(9) -0.0013(8) 0.0027(7) 0.0030(7)
C2_5 0.0249(12) 0.0279(13) 0.0216(11) 0.0069(11) -0.0041(9) -0.0022(10)
C4_5 0.0218(11) 0.0245(12) 0.0208(11) 0.0023(9) 0.0029(9) 0.0013(9)
C7_5 0.0448(15) 0.0213(12) 0.0268(12) -0.0013(10) -0.0044(11) 0.0048(9)
C8_5 0.0482(15) 0.0289(13) 0.0361(14) 0.0045(11) -0.0061(11) 0.0035(10)
C9_5 0.0601(17) 0.0357(14) 0.0292(13) -0.0041(12) -0.0001(12) 0.0078(11)
C10_5 0.0304(13) 0.0236(12) 0.0241(11) -0.0034(10) -0.0013(10) -0.0010(9)
C11_5 0.0472(15) 0.0318(13) 0.0312(13) -0.0033(11) -0.0023(11) -0.0050(10)
C12_5 0.0374(14) 0.0439(15) 0.0329(13) -0.0082(11) 0.0018(11) 0.0011(11)
N1_5 0.0285(11) 0.0314(11) 0.0312(11) 0.0016(9) -0.0061(8) -0.0035(9)
N3_5 0.0336(11) 0.0218(10) 0.0246(10) -0.0010(8) -0.0063(8) 0.0005(8)
N5_5 0.0212(10) 0.0206(10) 0.0264(10) -0.0006(8) -0.0043(8) 0.0005(8)
N6_5 0.0320(10) 0.0208(10) 0.0208(9) -0.0020(8) -0.0034(8) 0.0011(7)
C2_6 0.0259(12) 0.0258(12) 0.0215(12) 0.0018(10) -0.0048(9) 0.0059(10)
C4_6 0.0241(12) 0.0258(12) 0.0210(11) -0.0010(10) 0.0012(9) 0.0019(9)
C7_6 0.0354(13) 0.0301(13) 0.0259(12) 0.0091(11) -0.0022(10) -0.0070(10)
C8_6 0.0573(17) 0.0310(14) 0.0402(14) 0.0118(12) 0.0015(12) 0.0027(11)
C9_6 0.0326(14) 0.0503(15) 0.0354(14) 0.0054(12) -0.0001(11) -0.0085(11)
C10_6 0.0281(12) 0.0367(13) 0.0219(11) 0.0017(10) -0.0028(10) -0.0073(10)
C11_6 0.0364(14) 0.0442(15) 0.0408(14) -0.0002(12) -0.0024(11) -0.0166(11)
C12_6 0.0531(17) 0.087(2) 0.0238(13) -0.0098(15) 0.0016(12) -0.0001(13)
N1_6 0.0384(11) 0.0271(11) 0.0248(10) 0.0030(9) -0.0008(8) -0.0011(8)
N3_6 0.0342(11) 0.0250(10) 0.0222(10) 0.0063(8) -0.0020(8) -0.0042(8)
N5_6 0.0361(11) 0.0327(11) 0.0193(10) 0.0084(9) -0.0021(8) -0.0029(8)
N6_6 0.0296(10) 0.0268(10) 0.0196(9) 0.0056(8) -0.0016(8) -0.0033(8)
C2_7 0.0318(14) 0.0229(12) 0.0147(11) -0.0004(10) -0.0021(10) 0.0034(8)
C4_7 0.0233(12) 0.0271(12) 0.0229(12) -0.0025(10) 0.0030(9) 0.0008(9)
C7_7 0.0251(12) 0.0344(13) 0.0254(12) 0.0016(10) 0.0070(9) -0.0011(10)
C8_7 0.0370(13) 0.0418(14) 0.0333(13) 0.0023(11) 0.0128(11) 0.0054(11)
C9_7 0.0369(14) 0.0409(14) 0.0282(12) 0.0002(11) 0.0077(11) -0.0035(10)
C10_7 0.0228(12) 0.0370(13) 0.0242(12) 0.0039(10) -0.0016(9) -0.0018(10)
C11_7 0.0304(13) 0.0404(14) 0.0407(14) -0.0029(11) -0.0030(11) -0.0013(11)
C12_7 0.0290(13) 0.0417(14) 0.0305(13) 0.0037(11) -0.0034(10) 0.0039(10)
N1_7 0.0245(11) 0.0301(11) 0.0252(10) 0.0003(8) -0.0009(8) 0.0046(8)
N3_7 0.0212(10) 0.0428(11) 0.0223(10) 0.0039(8) 0.0022(8) 0.0035(8)
N5_7 0.0239(10) 0.0471(12) 0.0189(10) 0.0092(9) 0.0019(8) 0.0054(8)
N6_7 0.0210(10) 0.0370(11) 0.0191(9) 0.0031(8) -0.0013(7) 0.0005(8)
C2_8 0.0219(12) 0.0385(15) 0.0121(10) 0.0061(11) 0.0021(9) 0.0012(10)
C4_8 0.0276(12) 0.0243(12) 0.0235(12) 0.0011(10) 0.0079(10) -0.0016(9)
C7_8 0.0359(13) 0.0304(13) 0.0311(13) -0.0047(11) 0.0062(11) 0.0097(10)
C8_8 0.0400(14) 0.0500(15) 0.0281(13) -0.0016(12) 0.0100(11) 0.0084(11)
C9_8 0.0453(15) 0.0374(14) 0.0509(16) 0.0035(12) 0.0099(12) 0.0188(12)
C10_8 0.0557(16) 0.0383(14) 0.0226(12) -0.0237(12) 0.0073(11) -0.0025(10)
C11_8 0.0446(16) 0.0638(18) 0.0339(14) -0.0168(13) -0.0050(12) 0.0031(12)
C12_8 0.082(2) 0.0454(17) 0.0544(17) -0.0240(15) 0.0227(15) -0.0145(13)
N1_8 0.0281(10) 0.0335(11) 0.0216(10) -0.0016(9) 0.0029(8) -0.0057(8)
N3_8 0.0287(10) 0.0260(10) 0.0240(10) -0.0035(8) 0.0021(8) 0.0015(8)
N5_8 0.0349(11) 0.0253(10) 0.0192(9) -0.0095(8) 0.0023(8) -0.0014(8)
N6_8 0.0344(11) 0.0253(10) 0.0234(10) -0.0070(8) 0.0063(8) 0.0018(8)
C2_9 0.0284(12) 0.0337(14) 0.0171(11) 0.0061(11) 0.0027(9) -0.0038(10)
C4_9 0.0313(13) 0.0272(12) 0.0203(11) 0.0046(10) 0.0042(10) 0.0012(9)
C7_9 0.0462(15) 0.0294(13) 0.0277(13) 0.0146(11) -0.0065(11) -0.0086(10)
C8_9 0.0560(16) 0.0490(15) 0.0252(13) 0.0230(13) -0.0019(12) -0.0072(11)
C9_9 0.0557(17) 0.0297(14) 0.0448(15) 0.0072(12) -0.0074(13) -0.0104(11)
C10_9 0.0370(14) 0.0299(13) 0.0257(12) 0.0111(10) -0.0073(10) -0.0020(10)
C11_9 0.0424(17) 0.119(3) 0.0496(18) 0.0217(17) -0.0041(14) 0.0203(17)
C12_9 0.0621(18) 0.0486(16) 0.0347(14) 0.0054(13) -0.0130(13) 0.0099(12)
N1_9 0.0389(12) 0.0385(12) 0.0213(10) 0.0129(10) 0.0015(8) 0.0024(8)
N3_9 0.0354(11) 0.0302(11) 0.0225(10) 0.0130(9) -0.0040(8) -0.0041(8)
N5_9 0.0319(11) 0.0254(10) 0.0191(9) 0.0088(8) -0.0001(8) 0.0009(8)
N6_9 0.0351(11) 0.0231(10) 0.0233(10) 0.0111(8) -0.0034(8) -0.0030(7)
C2_10 0.0282(14) 0.0220(12) 0.0156(11) -0.0021(10) 0.0000(9) -0.0016(8)
C4_10 0.0237(12) 0.0207(11) 0.0196(11) -0.0007(9) 0.0039(9) 0.0003(9)
C7_10 0.0262(12) 0.0467(14) 0.0229(12) 0.0063(11) 0.0070(10) -0.0044(10)
C8_10 0.0417(15) 0.0442(15) 0.0346(14) 0.0050(12) 0.0018(11) -0.0148(11)
C9_10 0.0423(15) 0.0664(17) 0.0281(13) 0.0018(13) 0.0097(11) 0.0081(12)
C10_10 0.0224(12) 0.0458(14) 0.0232(12) 0.0053(11) -0.0011(9) -0.0056(10)
C11_10 0.0410(15) 0.0548(17) 0.0405(15) -0.0015(13) -0.0090(12) 0.0157(12)
C12_10 0.0389(15) 0.0528(17) 0.0577(17) -0.0107(13) -0.0132(13) 0.0062(13)
N1_10 0.0263(11) 0.0299(10) 0.0280(10) 0.0007(8) 0.0014(8) -0.0044(8)
N3_10 0.0202(10) 0.0338(10) 0.0203(9) 0.0034(8) 0.0017(8) -0.0004(8)
N5_10 0.0209(10) 0.0318(11) 0.0190(9) 0.0042(8) 0.0007(8) -0.0016(8)
N6_10 0.0218(10) 0.0359(11) 0.0186(9) 0.0042(8) 0.0000(7) -0.0035(8)

loop_
_atom_type_symbol
_atom_type_description
_atom_type_scat_dispersion_real
_atom_type_scat_dispersion_imag
_atom_type_scat_source
C C 0.0033 0.0016 'International Tables Vol C Tables 4.2.6.8 and 6.1.1.4'
H H 0.0000 0.0000 'International Tables Vol C Tables 4.2.6.8 and 6.1.1.4'
N N 0.0061 0.0033 'International Tables Vol C Tables 4.2.6.8 and 6.1.1.4'

loop_
_geom_angle_atom_site_label_1
_geom_angle_atom_site_label_2
_geom_angle_atom_site_label_3
_geom_angle
_geom_angle_publ_flag
N1_1 C2_1 N3_1 173.2(2) no
N3_1 C4_1 N6_1 117.82(18) no
N3_1 C4_1 N5_1 121.36(19) no
N6_1 C4_1 N5_1 120.80(18) no
N6_1 C7_1 C9_1 112.58(17) no
N6_1 C7_1 C8_1 112.74(19) no
C9_1 C7_1 C8_1 113.58(18) no
N6_1 C7_1 H7_1 105.7 no
C9_1 C7_1 H7_1 105.7 no
C8_1 C7_1 H7_1 105.7 no
C7_1 C8_1 H8A_1 109.5 no
C7_1 C8_1 H8B_1 109.5 no
H8A_1 C8_1 H8B_1 109.5 no
C7_1 C8_1 H8C_1 109.5 no
H8A_1 C8_1 H8C_1 109.5 no
H8B_1 C8_1 H8C_1 109.5 no
C7_1 C9_1 H9A_1 109.5 no
C7_1 C9_1 H9B_1 109.5 no
H9A_1 C9_1 H9B_1 109.5 no
C7_1 C9_1 H9C_1 109.5 no
H9A_1 C9_1 H9C_1 109.5 no
H9B_1 C9_1 H9C_1 109.5 no
N6_1 C10_1 C12_1 111.17(17) no
N6_1 C10_1 C11_1 111.44(17) no
C12_1 C10_1 C11_1 111.83(18) no
N6_1 C10_1 H10_1 107.4 no
C12_1 C10_1 H10_1 107.4 no
C11_1 C10_1 H10_1 107.4 no
C10_1 C11_1 H11A_1 109.5 no
C10_1 C11_1 H11B_1 109.5 no
H11A_1 C11_1 H11B_1 109.5 no
C10_1 C11_1 H11C_1 109.5 no
H11A_1 C11_1 H11C_1 109.5 no
H11B_1 C11_1 H11C_1 109.5 no
C10_1 C12_1 H12A_1 109.5 no
C10_1 C12_1 H12B_1 109.5 no
H12A_1 C12_1 H12B_1 109.5 no
C10_1 C12_1 H12C_1 109.5 no
H12A_1 C12_1 H12C_1 109.5 no
H12B_1 C12_1 H12C_1 109.5 no
C2_1 N3_1 C4_1 119.74(17) no
C4_1 N5_1 H5A_1 120.6(12) no
C4_1 N5_1 H5B_1 121.1(12) no
H5A_1 N5_1 H5B_1 114.9(13) no
C4_1 N6_1 C10_1 122.51(17) no
C4_1 N6_1 C7_1 121.25(16) no
C10_1 N6_1 C7_1 116.16(16) no
N1_2 C2_2 N3_2 172.8(2) no
N3_2 C4_2 N5_2 122.31(18) no
N3_2 C4_2 N6_2 117.42(18) no
N5_2 C4_2 N6_2 120.26(17) no
N6_2 C7_2 C8_2 114.02(18) no
N6_2 C7_2 C9_2 112.37(16) no
C8_2 C7_2 C9_2 112.59(17) no
N6_2 C7_2 H7_2 105.7 no
C8_2 C7_2 H7_2 105.7 no
C9_2 C7_2 H7_2 105.7 no
C7_2 C8_2 H8A_2 109.5 no
C7_2 C8_2 H8B_2 109.5 no
H8A_2 C8_2 H8B_2 109.5 no
C7_2 C8_2 H8C_2 109.5 no
H8A_2 C8_2 H8C_2 109.5 no
H8B_2 C8_2 H8C_2 109.5 no
C7_2 C9_2 H9A_2 109.5 no
C7_2 C9_2 H9B_2 109.5 no
H9A_2 C9_2 H9B_2 109.5 no
C7_2 C9_2 H9C_2 109.5 no
H9A_2 C9_2 H9C_2 109.5 no
H9B_2 C9_2 H9C_2 109.5 no
N6_2 C10_2 C12_2 111.20(16) no
N6_2 C10_2 C11_2 111.80(17) no
C12_2 C10_2 C11_2 111.78(17) no
N6_2 C10_2 H10_2 107.3 no
C12_2 C10_2 H10_2 107.3 no
C11_2 C10_2 H10_2 107.3 no
C10_2 C11_2 H11A_2 109.5 no
C10_2 C11_2 H11B_2 109.5 no
H11A_2 C11_2 H11B_2 109.5 no
C10_2 C11_2 H11C_2 109.5 no
H11A_2 C11_2 H11C_2 109.5 no
H11B_2 C11_2 H11C_2 109.5 no
C10_2 C12_2 H12A_2 109.5 no
C10_2 C12_2 H12B_2 109.5 no
H12A_2 C12_2 H12B_2 109.5 no
C10_2 C12_2 H12C_2 109.5 no
H12A_2 C12_2 H12C_2 109.5 no
H12B_2 C12_2 H12C_2 109.5 no
C2_2 N3_2 C4_2 120.19(17) no
C4_2 N5_2 H5A_2 119.9(11) no
C4_2 N5_2 H5B_2 123.5(11) no
H5A_2 N5_2 H5B_2 114.2(13) no
C4_2 N6_2 C10_2 121.92(16) no
C4_2 N6_2 C7_2 121.24(16) no
C10_2 N6_2 C7_2 116.62(15) no
N1_3 C2_3 N3_3 174.3(2) no
N3_3 C4_3 N5_3 121.5(2) no
N3_3 C4_3 N6_3 116.96(19) no
N5_3 C4_3 N6_3 121.57(19) no
N6_3 C7_3 C8_3 113.50(18) no
N6_3 C7_3 C9_3 112.63(18) no
C8_3 C7_3 C9_3 112.27(17) no
N6_3 C7_3 H7_3 105.9 no
C8_3 C7_3 H7_3 105.9 no
C9_3 C7_3 H7_3 105.9 no
C7_3 C8_3 H8A_3 109.5 no
C7_3 C8_3 H8B_3 109.5 no
H8A_3 C8_3 H8B_3 109.5 no
C7_3 C8_3 H8C_3 109.5 no
H8A_3 C8_3 H8C_3 109.5 no
H8B_3 C8_3 H8C_3 109.5 no
C7_3 C9_3 H9A_3 109.5 no
C7_3 C9_3 H9B_3 109.5 no
H9A_3 C9_3 H9B_3 109.5 no
C7_3 C9_3 H9C_3 109.5 no
H9A_3 C9_3 H9C_3 109.5 no
H9B_3 C9_3 H9C_3 109.5 no
N6_3 C10_3 C12_3 118.6(5) no
N6_3 C10_3 C11_3 104.3(5) no
C12_3 C10_3 C11_3 111.1(5) no
N6_3 C10_3 H10_3 107.5 no
C12_3 C10_3 H10_3 107.5 no
C11_3 C10_3 H10_3 107.5 no
N6_3 C10'_3 C12'_3 99.8(6) no
N6_3 C10'_3 C11'_3 115.6(10) no
C12'_3 C10'_3 C11'_3 113.1(8) no
N6_3 C10'_3 H10'_3 109.3 no
C12'_3 C10'_3 H10'_3 109.3 no
C11'_3 C10'_3 H10'_3 109.3 no
C10'_3 C11'_3 H11D_3 109.5 no
C10'_3 C11'_3 H11E_3 109.5 no
H11D_3 C11'_3 H11E_3 109.5 no
C10'_3 C11'_3 H11F_3 109.5 no
H11D_3 C11'_3 H11F_3 109.5 no
H11E_3 C11'_3 H11F_3 109.5 no
C10'_3 C12'_3 H12D_3 109.5 no
C10'_3 C12'_3 H12E_3 109.5 no
H12D_3 C12'_3 H12E_3 109.5 no
C10'_3 C12'_3 H12F_3 109.5 no
H12D_3 C12'_3 H12F_3 109.5 no
H12E_3 C12'_3 H12F_3 109.5 no
C2_3 N3_3 C4_3 119.73(19) no
C4_3 N5_3 H5A_3 120.5(12) no
C4_3 N5_3 H5B_3 122.8(12) no
H5A_3 N5_3 H5B_3 116.5(13) no
C4_3 N6_3 C7_3 121.15(17) no
C4_3 N6_3 C10_3 124.2(3) no
C7_3 N6_3 C10_3 114.6(3) no
C4_3 N6_3 C10'_3 116.2(4) no
C7_3 N6_3 C10'_3 121.5(5) no
N1_4 C2_4 N3_4 172.6(2) no
N6_4 C4_4 N3_4 116.94(17) no
N6_4 C4_4 N5_4 120.94(17) no
N3_4 C4_4 N5_4 122.08(18) no
N6_4 C7_4 C8_4 113.87(17) no
N6_4 C7_4 C9_4 111.79(17) no
C8_4 C7_4 C9_4 112.86(17) no
N6_4 C7_4 H7_4 105.8 no
C8_4 C7_4 H7_4 105.8 no
C9_4 C7_4 H7_4 105.8 no
C7_4 C8_4 H8A_4 109.5 no
C7_4 C8_4 H8B_4 109.5 no
H8A_4 C8_4 H8B_4 109.5 no
C7_4 C8_4 H8C_4 109.5 no
H8A_4 C8_4 H8C_4 109.5 no
H8B_4 C8_4 H8C_4 109.5 no
C7_4 C9_4 H9A_4 109.5 no
C7_4 C9_4 H9B_4 109.5 no
H9A_4 C9_4 H9B_4 109.5 no
C7_4 C9_4 H9C_4 109.5 no
H9A_4 C9_4 H9C_4 109.5 no
H9B_4 C9_4 H9C_4 109.5 no
N6_4 C10_4 C11_4 110.44(17) no
N6_4 C10_4 C12_4 111.37(16) no
C11_4 C10_4 C12_4 112.08(18) no
N6_4 C10_4 H10_4 107.6 no
C11_4 C10_4 H10_4 107.6 no
C12_4 C10_4 H10_4 107.6 no
C10_4 C11_4 H11A_4 109.5 no
C10_4 C11_4 H11B_4 109.5 no
H11A_4 C11_4 H11B_4 109.5 no
C10_4 C11_4 H11C_4 109.5 no
H11A_4 C11_4 H11C_4 109.5 no
H11B_4 C11_4 H11C_4 109.5 no
C10_4 C12_4 H12A_4 109.5 no
C10_4 C12_4 H12B_4 109.5 no
H12A_4 C12_4 H12B_4 109.5 no
C10_4 C12_4 H12C_4 109.5 no
H12A_4 C12_4 H12C_4 109.5 no
H12B_4 C12_4 H12C_4 109.5 no
C2_4 N3_4 C4_4 122.32(17) no
C4_4 N5_4 H5A_4 117.7(11) no
C4_4 N5_4 H5B_4 121.7(12) no
H5A_4 N5_4 H5B_4 115.3(13) no
C4_4 N6_4 C10_4 122.35(16) no
C4_4 N6_4 C7_4 121.13(15) no
C10_4 N6_4 C7_4 116.52(15) no
N1_5 C2_5 N3_5 172.4(2) no
N3_5 C4_5 N6_5 116.98(17) no
N3_5 C4_5 N5_5 121.93(18) no
N6_5 C4_5 N5_5 121.08(17) no
N6_5 C7_5 C9_5 113.32(17) no
N6_5 C7_5 C8_5 111.85(17) no
C9_5 C7_5 C8_5 113.51(18) no
N6_5 C7_5 H7_5 105.8 no
C9_5 C7_5 H7_5 105.8 no
C8_5 C7_5 H7_5 105.8 no
C7_5 C8_5 H8A_5 109.5 no
C7_5 C8_5 H8B_5 109.5 no
H8A_5 C8_5 H8B_5 109.5 no
C7_5 C8_5 H8C_5 109.5 no
H8A_5 C8_5 H8C_5 109.5 no
H8B_5 C8_5 H8C_5 109.5 no
C7_5 C9_5 H9A_5 109.5 no
C7_5 C9_5 H9B_5 109.5 no
H9A_5 C9_5 H9B_5 109.5 no
C7_5 C9_5 H9C_5 109.5 no
H9A_5 C9_5 H9C_5 109.5 no
H9B_5 C9_5 H9C_5 109.5 no
N6_5 C10_5 C12_5 110.59(16) no
N6_5 C10_5 C11_5 111.88(16) no
C12_5 C10_5 C11_5 111.84(17) no
N6_5 C10_5 H10_5 107.4 no
C12_5 C10_5 H10_5 107.4 no
C11_5 C10_5 H10_5 107.4 no
C10_5 C11_5 H11A_5 109.5 no
C10_5 C11_5 H11B_5 109.5 no
H11A_5 C11_5 H11B_5 109.5 no
C10_5 C11_5 H11C_5 109.5 no
H11A_5 C11_5 H11C_5 109.5 no
H11B_5 C11_5 H11C_5 109.5 no
C10_5 C12_5 H12A_5 109.5 no
C10_5 C12_5 H12B_5 109.5 no
H12A_5 C12_5 H12B_5 109.5 no
C10_5 C12_5 H12C_5 109.5 no
H12A_5 C12_5 H12C_5 109.5 no
H12B_5 C12_5 H12C_5 109.5 no
C2_5 N3_5 C4_5 120.00(17) no
C4_5 N5_5 H5A_5 117.3(11) no
C4_5 N5_5 H5B_5 122.8(11) no
H5A_5 N5_5 H5B_5 116.4(13) no
C4_5 N6_5 C10_5 121.99(15) no
C4_5 N6_5 C7_5 121.28(16) no
C10_5 N6_5 C7_5 116.62(15) no
N1_6 C2_6 N3_6 173.7(2) no
N5_6 C4_6 N6_6 120.81(18) no
N5_6 C4_6 N3_6 121.52(18) no
N6_6 C4_6 N3_6 117.66(17) no
N6_6 C7_6 C8_6 112.81(18) no
N6_6 C7_6 C9_6 113.09(17) no
C8_6 C7_6 C9_6 112.83(18) no
N6_6 C7_6 H7_6 105.8 no
C8_6 C7_6 H7_6 105.8 no
C9_6 C7_6 H7_6 105.8 no
C7_6 C8_6 H8A_6 109.5 no
C7_6 C8_6 H8B_6 109.5 no
H8A_6 C8_6 H8B_6 109.5 no
C7_6 C8_6 H8C_6 109.5 no
H8A_6 C8_6 H8C_6 109.5 no
H8B_6 C8_6 H8C_6 109.5 no
C7_6 C9_6 H9A_6 109.5 no
C7_6 C9_6 H9B_6 109.5 no
H9A_6 C9_6 H9B_6 109.5 no
C7_6 C9_6 H9C_6 109.5 no
H9A_6 C9_6 H9C_6 109.5 no
H9B_6 C9_6 H9C_6 109.5 no
N6_6 C10_6 C12_6 110.89(17) no
N6_6 C10_6 C11_6 111.67(17) no
C12_6 C10_6 C11_6 112.03(18) no
N6_6 C10_6 H10_6 107.3 no
C12_6 C10_6 H10_6 107.3 no
C11_6 C10_6 H10_6 107.3 no
C10_6 C11_6 H11A_6 109.5 no
C10_6 C11_6 H11B_6 109.5 no
H11A_6 C11_6 H11B_6 109.5 no
C10_6 C11_6 H11C_6 109.5 no
H11A_6 C11_6 H11C_6 109.5 no
H11B_6 C11_6 H11C_6 109.5 no
C10_6 C12_6 H12A_6 109.5 no
C10_6 C12_6 H12B_6 109.5 no
H12A_6 C12_6 H12B_6 109.5 no
C10_6 C12_6 H12C_6 109.5 no
H12A_6 C12_6 H12C_6 109.5 no
H12B_6 C12_6 H12C_6 109.5 no
C2_6 N3_6 C4_6 119.80(17) no
C4_6 N5_6 H5A_6 120.9(12) no
C4_6 N5_6 H5B_6 123.8(11) no
H5A_6 N5_6 H5B_6 115.3(13) no
C4_6 N6_6 C10_6 121.85(16) no
C4_6 N6_6 C7_6 121.53(16) no
C10_6 N6_6 C7_6 116.45(15) no
N1_7 C2_7 N3_7 172.8(2) no
N5_7 C4_7 N3_7 122.98(18) no
N5_7 C4_7 N6_7 120.54(18) no
N3_7 C4_7 N6_7 116.47(18) no
N6_7 C7_7 C8_7 113.67(16) no
N6_7 C7_7 C9_7 111.85(16) no
C8_7 C7_7 C9_7 113.16(17) no
N6_7 C7_7 H7_7 105.8 no
C8_7 C7_7 H7_7 105.8 no
C9_7 C7_7 H7_7 105.8 no
C7_7 C8_7 H8A_7 109.5 no
C7_7 C8_7 H8B_7 109.5 no
H8A_7 C8_7 H8B_7 109.5 no
C7_7 C8_7 H8C_7 109.5 no
H8A_7 C8_7 H8C_7 109.5 no
H8B_7 C8_7 H8C_7 109.5 no
C7_7 C9_7 H9A_7 109.5 no
C7_7 C9_7 H9B_7 109.5 no
H9A_7 C9_7 H9B_7 109.5 no
C7_7 C9_7 H9C_7 109.5 no
H9A_7 C9_7 H9C_7 109.5 no
H9B_7 C9_7 H9C_7 109.5 no
N6_7 C10_7 C12_7 110.98(16) no
N6_7 C10_7 C11_7 111.11(17) no
C12_7 C10_7 C11_7 112.26(17) no
N6_7 C10_7 H10_7 107.4 no
C12_7 C10_7 H10_7 107.4 no
C11_7 C10_7 H10_7 107.4 no
C10_7 C11_7 H11A_7 109.5 no
C10_7 C11_7 H11B_7 109.5 no
H11A_7 C11_7 H11B_7 109.5 no
C10_7 C11_7 H11C_7 109.5 no
H11A_7 C11_7 H11C_7 109.5 no
H11B_7 C11_7 H11C_7 109.5 no
C10_7 C12_7 H12A_7 109.5 no
C10_7 C12_7 H12B_7 109.5 no
H12A_7 C12_7 H12B_7 109.5 no
C10_7 C12_7 H12C_7 109.5 no
H12A_7 C12_7 H12C_7 109.5 no
H12B_7 C12_7 H12C_7 109.5 no
C2_7 N3_7 C4_7 121.13(17) no
C4_7 N5_7 H5A_7 120.1(12) no
C4_7 N5_7 H5B_7 122.3(12) no
H5A_7 N5_7 H5B_7 116.5(13) no
C4_7 N6_7 C10_7 121.79(16) no
C4_7 N6_7 C7_7 120.35(16) no
C10_7 N6_7 C7_7 117.05(16) no
N1_8 C2_8 N3_8 173.2(2) no
N5_8 C4_8 N3_8 121.95(18) no
N5_8 C4_8 N6_8 121.54(18) no
N3_8 C4_8 N6_8 116.52(17) no
N6_8 C7_8 C8_8 114.07(17) no
N6_8 C7_8 C9_8 112.01(18) no
C8_8 C7_8 C9_8 112.74(18) no
N6_8 C7_8 H7_8 105.7 no
C8_8 C7_8 H7_8 105.7 no
C9_8 C7_8 H7_8 105.7 no
C7_8 C8_8 H8A_8 109.5 no
C7_8 C8_8 H8B_8 109.5 no
H8A_8 C8_8 H8B_8 109.5 no
C7_8 C8_8 H8C_8 109.5 no
H8A_8 C8_8 H8C_8 109.5 no
H8B_8 C8_8 H8C_8 109.5 no
C7_8 C9_8 H9A_8 109.5 no
C7_8 C9_8 H9B_8 109.5 no
H9A_8 C9_8 H9B_8 109.5 no
C7_8 C9_8 H9C_8 109.5 no
H9A_8 C9_8 H9C_8 109.5 no
H9B_8 C9_8 H9C_8 109.5 no
N6_8 C10_8 C11_8 110.41(18) no
N6_8 C10_8 C12_8 112.01(19) no
C11_8 C10_8 C12_8 111.87(19) no
N6_8 C10_8 H10_8 107.4 no
C11_8 C10_8 H10_8 107.4 no
C12_8 C10_8 H10_8 107.4 no
C10_8 C11_8 H11A_8 109.5 no
C10_8 C11_8 H11B_8 109.5 no
H11A_8 C11_8 H11B_8 109.5 no
C10_8 C11_8 H11C_8 109.5 no
H11A_8 C11_8 H11C_8 109.5 no
H11B_8 C11_8 H11C_8 109.5 no
C10_8 C12_8 H12A_8 109.5 no
C10_8 C12_8 H12B_8 109.5 no
H12A_8 C12_8 H12B_8 109.5 no
C10_8 C12_8 H12C_8 109.5 no
H12A_8 C12_8 H12C_8 109.5 no
H12B_8 C12_8 H12C_8 109.5 no
C2_8 N3_8 C4_8 120.19(17) no
C4_8 N5_8 H5A_8 118.2(11) no
C4_8 N5_8 H5B_8 123.5(11) no
H5A_8 N5_8 H5B_8 114.8(13) no
C4_8 N6_8 C10_8 121.08(16) no
C4_8 N6_8 C7_8 121.30(16) no
C10_8 N6_8 C7_8 116.70(16) no
N1_9 C2_9 N3_9 172.8(2) no
N3_9 C4_9 N6_9 117.26(18) no
N3_9 C4_9 N5_9 121.77(18) no
N6_9 C4_9 N5_9 120.96(17) no
N6_9 C7_9 C9_9 113.07(18) no
N6_9 C7_9 C8_9 112.52(18) no
C9_9 C7_9 C8_9 113.16(18) no
N6_9 C7_9 H7_9 105.8 no
C9_9 C7_9 H7_9 105.8 no
C8_9 C7_9 H7_9 105.8 no
C7_9 C8_9 H8A_9 109.5 no
C7_9 C8_9 H8B_9 109.5 no
H8A_9 C8_9 H8B_9 109.5 no
C7_9 C8_9 H8C_9 109.5 no
H8A_9 C8_9 H8C_9 109.5 no
H8B_9 C8_9 H8C_9 109.5 no
C7_9 C9_9 H9A_9 109.5 no
C7_9 C9_9 H9B_9 109.5 no
H9A_9 C9_9 H9B_9 109.5 no
C7_9 C9_9 H9C_9 109.5 no
H9A_9 C9_9 H9C_9 109.5 no
H9B_9 C9_9 H9C_9 109.5 no
N6_9 C10_9 C12_9 111.81(18) no
N6_9 C10_9 C11_9 110.84(18) no
C12_9 C10_9 C11_9 110.0(2) no
N6_9 C10_9 H10_9 108.0 no
C12_9 C10_9 H10_9 108.0 no
C11_9 C10_9 H10_9 108.0 no
C10_9 C11_9 H11A_9 109.5 no
C10_9 C11_9 H11B_9 109.5 no
H11A_9 C11_9 H11B_9 109.5 no
C10_9 C11_9 H11C_9 109.5 no
H11A_9 C11_9 H11C_9 109.5 no
H11B_9 C11_9 H11C_9 109.5 no
C10_9 C12_9 H12A_9 109.5 no
C10_9 C12_9 H12B_9 109.5 no
H12A_9 C12_9 H12B_9 109.5 no
C10_9 C12_9 H12C_9 109.5 no
H12A_9 C12_9 H12C_9 109.5 no
H12B_9 C12_9 H12C_9 109.5 no
C2_9 N3_9 C4_9 119.75(17) no
C4_9 N5_9 H5A_9 118.6(11) no
C4_9 N5_9 H5B_9 122.7(11) no
H5A_9 N5_9 H5B_9 116.1(13) no
C4_9 N6_9 C10_9 122.26(16) no
C4_9 N6_9 C7_9 121.61(16) no
C10_9 N6_9 C7_9 115.93(15) no
N1_10 C2_10 N3_10 174.1(2) no
N5_10 C4_10 N3_10 121.70(18) no
N5_10 C4_10 N6_10 121.11(17) no
N3_10 C4_10 N6_10 117.19(17) no
N6_10 C7_10 C8_10 113.66(17) no
N6_10 C7_10 C9_10 113.22(17) no
C8_10 C7_10 C9_10 112.79(18) no
N6_10 C7_10 H7_10 105.4 no
C8_10 C7_10 H7_10 105.4 no
C9_10 C7_10 H7_10 105.4 no
C7_10 C8_10 H8A_10 109.5 no
C7_10 C8_10 H8B_10 109.5 no
H8A_10 C8_10 H8B_10 109.5 no
C7_10 C8_10 H8C_10 109.5 no
H8A_10 C8_10 H8C_10 109.5 no
H8B_10 C8_10 H8C_10 109.5 no
C7_10 C9_10 H9A_10 109.5 no
C7_10 C9_10 H9B_10 109.5 no
H9A_10 C9_10 H9B_10 109.5 no
C7_10 C9_10 H9C_10 109.5 no
H9A_10 C9_10 H9C_10 109.5 no
H9B_10 C9_10 H9C_10 109.5 no
N6_10 C10_10 C11_10 111.40(17) no
N6_10 C10_10 C12_10 111.76(17) no
C11_10 C10_10 C12_10 111.30(18) no
N6_10 C10_10 H10_10 107.4 no
C11_10 C10_10 H10_10 107.4 no
C12_10 C10_10 H10_10 107.4 no
C10_10 C11_10 H11A_10 109.5 no
C10_10 C11_10 H11B_10 109.5 no
H11A_10 C11_10 H11B_10 109.5 no
C10_10 C11_10 H11C_10 109.5 no
H11A_10 C11_10 H11C_10 109.5 no
H11B_10 C11_10 H11C_10 109.5 no
C10_10 C12_10 H12A_10 109.5 no
C10_10 C12_10 H12B_10 109.5 no
H12A_10 C12_10 H12B_10 109.5 no
C10_10 C12_10 H12C_10 109.5 no
H12A_10 C12_10 H12C_10 109.5 no
H12B_10 C12_10 H12C_10 109.5 no
C2_10 N3_10 C4_10 119.28(17) no
C4_10 N5_10 H5A_10 118.8(11) no
C4_10 N5_10 H5B_10 126.5(11) no
H5A_10 N5_10 H5B_10 114.7(13) no
C4_10 N6_10 C7_10 121.43(16) no
C4_10 N6_10 C10_10 122.31(16) no
C7_10 N6_10 C10_10 116.25(16) no

loop_
_geom_bond_atom_site_label_1
_geom_bond_atom_site_label_2
_geom_bond_site_symmetry_2
_geom_bond_distance
_geom_bond_publ_flag
C2_1 N1_1 . 1.166(3) no
C2_1 N3_1 . 1.313(3) no
C4_1 N3_1 . 1.339(2) no
C4_1 N6_1 . 1.341(2) no
C4_1 N5_1 . 1.342(2) no
C7_1 N6_1 . 1.491(2) no
C7_1 C9_1 . 1.518(3) no
C7_1 C8_1 . 1.526(3) no
C7_1 H7_1 . 1.0000 no
C8_1 H8A_1 . 0.9800 no
C8_1 H8B_1 . 0.9800 no
C8_1 H8C_1 . 0.9800 no
C9_1 H9A_1 . 0.9800 no
C9_1 H9B_1 . 0.9800 no
C9_1 H9C_1 . 0.9800 no
C10_1 N6_1 . 1.488(2) no
C10_1 C12_1 . 1.518(3) no
C10_1 C11_1 . 1.520(3) no
C10_1 H10_1 . 1.0000 no
C11_1 H11A_1 . 0.9800 no
C11_1 H11B_1 . 0.9800 no
C11_1 H11C_1 . 0.9800 no
C12_1 H12A_1 . 0.9800 no
C12_1 H12B_1 . 0.9800 no
C12_1 H12C_1 . 0.9800 no
N5_1 H5A_1 . 0.881(9) no
N5_1 H5B_1 . 0.886(9) no
C2_2 N1_2 . 1.167(2) no
C2_2 N3_2 . 1.312(3) no
C4_2 N3_2 . 1.340(2) no
C4_2 N5_2 . 1.342(2) no
C4_2 N6_2 . 1.347(2) no
C7_2 N6_2 . 1.488(2) no
C7_2 C8_2 . 1.524(3) no
C7_2 C9_2 . 1.526(3) no
C7_2 H7_2 . 1.0000 no
C8_2 H8A_2 . 0.9800 no
C8_2 H8B_2 . 0.9800 no
C8_2 H8C_2 . 0.9800 no
C9_2 H9A_2 . 0.9800 no
C9_2 H9B_2 . 0.9800 no
C9_2 H9C_2 . 0.9800 no
C10_2 N6_2 . 1.484(2) no
C10_2 C12_2 . 1.519(3) no
C10_2 C11_2 . 1.525(3) no
C10_2 H10_2 . 1.0000 no
C11_2 H11A_2 . 0.9800 no
C11_2 H11B_2 . 0.9800 no
C11_2 H11C_2 . 0.9800 no
C12_2 H12A_2 . 0.9800 no
C12_2 H12B_2 . 0.9800 no
C12_2 H12C_2 . 0.9800 no
N5_2 H5A_2 . 0.891(9) no
N5_2 H5B_2 . 0.884(9) no
C2_3 N1_3 . 1.159(3) no
C2_3 N3_3 . 1.302(3) no
C4_3 N3_3 . 1.339(3) no
C4_3 N5_3 . 1.340(3) no
C4_3 N6_3 . 1.343(3) no
C7_3 N6_3 . 1.480(3) no
C7_3 C8_3 . 1.519(3) no
C7_3 C9_3 . 1.523(3) no
C7_3 H7_3 . 1.0000 no
C8_3 H8A_3 . 0.9800 no
C8_3 H8B_3 . 0.9800 no
C8_3 H8C_3 . 0.9800 no
C9_3 H9A_3 . 0.9800 no
C9_3 H9B_3 . 0.9800 no
C9_3 H9C_3 . 0.9800 no
C10_3 N6_3 . 1.503(6) no
C10_3 C12_3 . 1.515(7) no
C10_3 C11_3 . 1.521(6) no
C10_3 H10_3 . 1.0000 no
C11_3 H11A_3 . 0.9800 no
C11_3 H11B_3 . 0.9800 no
C11_3 H11C_3 . 0.9800 no
C12_3 H12A_3 . 0.9800 no
C12_3 H12B_3 . 0.9800 no
C12_3 H12C_3 . 0.9800 no
C10'_3 N6_3 . 1.505(11) no
C10'_3 C12'_3 . 1.510(8) no
C10'_3 C11'_3 . 1.515(9) no
C10'_3 H10'_3 . 1.0000 no
C11'_3 H11D_3 . 0.9800 no
C11'_3 H11E_3 . 0.9800 no
C11'_3 H11F_3 . 0.9800 no
C12'_3 H12D_3 . 0.9800 no
C12'_3 H12E_3 . 0.9800 no
C12'_3 H12F_3 . 0.9800 no
N5_3 H5A_3 . 0.877(9) no
N5_3 H5B_3 . 0.879(9) no
C2_4 N1_4 . 1.163(2) no
C2_4 N3_4 . 1.304(3) no
C4_4 N6_4 . 1.339(2) no
C4_4 N3_4 . 1.342(2) no
C4_4 N5_4 . 1.343(2) no
C7_4 N6_4 . 1.486(2) no
C7_4 C8_4 . 1.519(3) no
C7_4 C9_4 . 1.522(3) no
C7_4 H7_4 . 1.0000 no
C8_4 H8A_4 . 0.9800 no
C8_4 H8B_4 . 0.9800 no
C8_4 H8C_4 . 0.9800 no
C9_4 H9A_4 . 0.9800 no
C9_4 H9B_4 . 0.9800 no
C9_4 H9C_4 . 0.9800 no
C10_4 N6_4 . 1.478(2) no
C10_4 C11_4 . 1.517(3) no
C10_4 C12_4 . 1.522(3) no
C10_4 H10_4 . 1.0000 no
C11_4 H11A_4 . 0.9800 no
C11_4 H11B_4 . 0.9800 no
C11_4 H11C_4 . 0.9800 no
C12_4 H12A_4 . 0.9800 no
C12_4 H12B_4 . 0.9800 no
C12_4 H12C_4 . 0.9800 no
N5_4 H5A_4 . 0.887(9) no
N5_4 H5B_4 . 0.877(9) no
C2_5 N1_5 . 1.165(2) no
C2_5 N3_5 . 1.306(3) no
C4_5 N3_5 . 1.338(2) no
C4_5 N6_5 . 1.344(2) no
C4_5 N5_5 . 1.344(2) no
C7_5 N6_5 . 1.493(2) no
C7_5 C9_5 . 1.523(3) no
C7_5 C8_5 . 1.524(3) no
C7_5 H7_5 . 1.0000 no
C8_5 H8A_5 . 0.9800 no
C8_5 H8B_5 . 0.9800 no
C8_5 H8C_5 . 0.9800 no
C9_5 H9A_5 . 0.9800 no
C9_5 H9B_5 . 0.9800 no
C9_5 H9C_5 . 0.9800 no
C10_5 N6_5 . 1.486(2) no
C10_5 C12_5 . 1.516(3) no
C10_5 C11_5 . 1.528(3) no
C10_5 H10_5 . 1.0000 no
C11_5 H11A_5 . 0.9800 no
C11_5 H11B_5 . 0.9800 no
C11_5 H11C_5 . 0.9800 no
C12_5 H12A_5 . 0.9800 no
C12_5 H12B_5 . 0.9800 no
C12_5 H12C_5 . 0.9800 no
N5_5 H5A_5 . 0.883(9) no
N5_5 H5B_5 . 0.878(9) no
C2_6 N1_6 . 1.162(2) no
C2_6 N3_6 . 1.313(3) no
C4_6 N5_6 . 1.341(2) no
C4_6 N6_6 . 1.343(2) no
C4_6 N3_6 . 1.344(2) no
C7_6 N6_6 . 1.491(2) no
C7_6 C8_6 . 1.519(3) no
C7_6 C9_6 . 1.524(3) no
C7_6 H7_6 . 1.0000 no
C8_6 H8A_6 . 0.9800 no
C8_6 H8B_6 . 0.9800 no
C8_6 H8C_6 . 0.9800 no
C9_6 H9A_6 . 0.9800 no
C9_6 H9B_6 . 0.9800 no
C9_6 H9C_6 . 0.9800 no
C10_6 N6_6 . 1.483(2) no
C10_6 C12_6 . 1.514(3) no
C10_6 C11_6 . 1.522(3) no
C10_6 H10_6 . 1.0000 no
C11_6 H11A_6 . 0.9800 no
C11_6 H11B_6 . 0.9800 no
C11_6 H11C_6 . 0.9800 no
C12_6 H12A_6 . 0.9800 no
C12_6 H12B_6 . 0.9800 no
C12_6 H12C_6 . 0.9800 no
N5_6 H5A_6 . 0.877(9) no
N5_6 H5B_6 . 0.888(9) no
C2_7 N1_7 . 1.165(2) no
C2_7 N3_7 . 1.309(3) no
C4_7 N5_7 . 1.333(2) no
C4_7 N3_7 . 1.338(2) no
C4_7 N6_7 . 1.351(2) no
C7_7 N6_7 . 1.484(2) no
C7_7 C8_7 . 1.524(3) no
C7_7 C9_7 . 1.525(3) no
C7_7 H7_7 . 1.0000 no
C8_7 H8A_7 . 0.9800 no
C8_7 H8B_7 . 0.9800 no
C8_7 H8C_7 . 0.9800 no
C9_7 H9A_7 . 0.9800 no
C9_7 H9B_7 . 0.9800 no
C9_7 H9C_7 . 0.9800 no
C10_7 N6_7 . 1.480(2) no
C10_7 C12_7 . 1.521(3) no
C10_7 C11_7 . 1.527(3) no
C10_7 H10_7 . 1.0000 no
C11_7 H11A_7 . 0.9800 no
C11_7 H11B_7 . 0.9800 no
C11_7 H11C_7 . 0.9800 no
C12_7 H12A_7 . 0.9800 no
C12_7 H12B_7 . 0.9800 no
C12_7 H12C_7 . 0.9800 no
N5_7 H5A_7 . 0.879(9) no
N5_7 H5B_7 . 0.878(9) no
C2_8 N1_8 . 1.169(2) no
C2_8 N3_8 . 1.309(3) no
C4_8 N5_8 . 1.338(2) no
C4_8 N3_8 . 1.343(2) no
C4_8 N6_8 . 1.347(2) no
C7_8 N6_8 . 1.491(2) no
C7_8 C8_8 . 1.515(3) no
C7_8 C9_8 . 1.518(3) no
C7_8 H7_8 . 1.0000 no
C8_8 H8A_8 . 0.9800 no
C8_8 H8B_8 . 0.9800 no
C8_8 H8C_8 . 0.9800 no
C9_8 H9A_8 . 0.9800 no
C9_8 H9B_8 . 0.9800 no
C9_8 H9C_8 . 0.9800 no
C10_8 N6_8 . 1.481(2) no
C10_8 C11_8 . 1.520(3) no
C10_8 C12_8 . 1.521(3) no
C10_8 H10_8 . 1.0000 no
C11_8 H11A_8 . 0.9800 no
C11_8 H11B_8 . 0.9800 no
C11_8 H11C_8 . 0.9800 no
C12_8 H12A_8 . 0.9800 no
C12_8 H12B_8 . 0.9800 no
C12_8 H12C_8 . 0.9800 no
N5_8 H5A_8 . 0.891(9) no
N5_8 H5B_8 . 0.884(9) no
C2_9 N1_9 . 1.161(2) no
C2_9 N3_9 . 1.311(3) no
C4_9 N3_9 . 1.341(2) no
C4_9 N6_9 . 1.343(2) no
C4_9 N5_9 . 1.346(2) no
C7_9 N6_9 . 1.490(2) no
C7_9 C9_9 . 1.516(3) no
C7_9 C8_9 . 1.531(3) no
C7_9 H7_9 . 1.0000 no
C8_9 H8A_9 . 0.9800 no
C8_9 H8B_9 . 0.9800 no
C8_9 H8C_9 . 0.9800 no
C9_9 H9A_9 . 0.9800 no
C9_9 H9B_9 . 0.9800 no
C9_9 H9C_9 . 0.9800 no
C10_9 N6_9 . 1.488(2) no
C10_9 C12_9 . 1.500(3) no
C10_9 C11_9 . 1.523(3) no
C10_9 H10_9 . 1.0000 no
C11_9 H11A_9 . 0.9800 no
C11_9 H11B_9 . 0.9800 no
C11_9 H11C_9 . 0.9800 no
C12_9 H12A_9 . 0.9800 no
C12_9 H12B_9 . 0.9800 no
C12_9 H12C_9 . 0.9800 no
N5_9 H5A_9 . 0.882(9) no
N5_9 H5B_9 . 0.877(9) no
C2_10 N1_10 . 1.168(2) no
C2_10 N3_10 . 1.310(3) no
C4_10 N5_10 . 1.336(2) no
C4_10 N3_10 . 1.341(2) no
C4_10 N6_10 . 1.345(2) no
C7_10 N6_10 . 1.484(2) no
C7_10 C8_10 . 1.514(3) no
C7_10 C9_10 . 1.520(3) no
C7_10 H7_10 . 1.0000 no
C8_10 H8A_10 . 0.9800 no
C8_10 H8B_10 . 0.9800 no
C8_10 H8C_10 . 0.9800 no
C9_10 H9A_10 . 0.9800 no
C9_10 H9B_10 . 0.9800 no
C9_10 H9C_10 . 0.9800 no
C10_10 N6_10 . 1.485(2) no
C10_10 C11_10 . 1.513(3) no
C10_10 C12_10 . 1.516(3) no
C10_10 H10_10 . 1.0000 no
C11_10 H11A_10 . 0.9800 no
C11_10 H11B_10 . 0.9800 no
C11_10 H11C_10 . 0.9800 no
C12_10 H12A_10 . 0.9800 no
C12_10 H12B_10 . 0.9800 no
C12_10 H12C_10 . 0.9800 no
N5_10 H5A_10 . 0.887(9) no
N5_10 H5B_10 . 0.883(9) no

loop_
_geom_torsion_atom_site_label_1
_geom_torsion_atom_site_label_2
_geom_torsion_atom_site_label_3
_geom_torsion_atom_site_label_4
_geom_torsion
_geom_torsion_publ_flag
N6_1 C4_1 N3_1 C2_1 -173.50(18) no
N5_1 C4_1 N3_1 C2_1 5.1(3) no
N3_1 C4_1 N6_1 C10_1 174.49(18) no
N5_1 C4_1 N6_1 C10_1 -4.1(3) no
N3_1 C4_1 N6_1 C7_1 -8.9(3) no
N5_1 C4_1 N6_1 C7_1 172.49(19) no
C12_1 C10_1 N6_1 C4_1 108.0(2) no
C11_1 C10_1 N6_1 C4_1 -126.5(2) no
C12_1 C10_1 N6_1 C7_1 -68.8(2) no
C11_1 C10_1 N6_1 C7_1 56.7(2) no
C9_1 C7_1 N6_1 C4_1 -59.5(3) no
C8_1 C7_1 N6_1 C4_1 70.6(2) no
C9_1 C7_1 N6_1 C10_1 117.3(2) no
C8_1 C7_1 N6_1 C10_1 -112.6(2) no
N5_2 C4_2 N3_2 C2_2 -0.6(3) no
N6_2 C4_2 N3_2 C2_2 -179.39(19) no
N3_2 C4_2 N6_2 C10_2 170.42(18) no
N5_2 C4_2 N6_2 C10_2 -8.4(3) no
N3_2 C4_2 N6_2 C7_2 -15.2(3) no
N5_2 C4_2 N6_2 C7_2 165.99(18) no
C12_2 C10_2 N6_2 C4_2 103.7(2) no
C11_2 C10_2 N6_2 C4_2 -130.6(2) no
C12_2 C10_2 N6_2 C7_2 -70.9(2) no
C11_2 C10_2 N6_2 C7_2 54.8(2) no
C8_2 C7_2 N6_2 C4_2 72.9(2) no
C9_2 C7_2 N6_2 C4_2 -56.8(2) no
C8_2 C7_2 N6_2 C10_2 -112.5(2) no
C9_2 C7_2 N6_2 C10_2 117.88(19) no
N5_3 C4_3 N3_3 C2_3 8.3(4) no
N6_3 C4_3 N3_3 C2_3 -172.8(2) no
N3_3 C4_3 N6_3 C7_3 6.9(3) no
N5_3 C4_3 N6_3 C7_3 -174.3(2) no
N3_3 C4_3 N6_3 C10_3 -168.8(3) no
N5_3 C4_3 N6_3 C10_3 10.0(4) no
N3_3 C4_3 N6_3 C10'_3 174.9(4) no
N5_3 C4_3 N6_3 C10'_3 -6.2(5) no
C8_3 C7_3 N6_3 C4_3 61.3(3) no
C9_3 C7_3 N6_3 C4_3 -67.7(3) no
C8_3 C7_3 N6_3 C10_3 -122.6(3) no
C9_3 C7_3 N6_3 C10_3 108.4(3) no
C8_3 C7_3 N6_3 C10'_3 -106.2(4) no
C9_3 C7_3 N6_3 C10'_3 124.9(4) no
C12_3 C10_3 N6_3 C4_3 130.9(4) no
C11_3 C10_3 N6_3 C4_3 -104.9(5) no
C12_3 C10_3 N6_3 C7_3 -45.0(6) no
C11_3 C10_3 N6_3 C7_3 79.1(6) no
C12_3 C10_3 N6_3 C10'_3 -164(3) no
C11_3 C10_3 N6_3 C10'_3 -40(2) no
C12'_3 C10'_3 N6_3 C4_3 96.3(6) no
C11'_3 C10'_3 N6_3 C4_3 -142.1(7) no
C12'_3 C10'_3 N6_3 C7_3 -95.7(7) no
C11'_3 C10'_3 N6_3 C7_3 25.9(9) no
C12'_3 C10'_3 N6_3 C10_3 -27.2(19) no
C11'_3 C10'_3 N6_3 C10_3 94(3) no
N6_4 C4_4 N3_4 C2_4 178.60(17) no
N5_4 C4_4 N3_4 C2_4 -3.6(3) no
N3_4 C4_4 N6_4 C10_4 172.03(17) no
N5_4 C4_4 N6_4 C10_4 -5.8(3) no
N3_4 C4_4 N6_4 C7_4 -7.3(3) no
N5_4 C4_4 N6_4 C7_4 174.90(17) no
C11_4 C10_4 N6_4 C4_4 -115.7(2) no
C12_4 C10_4 N6_4 C4_4 119.1(2) no
C11_4 C10_4 N6_4 C7_4 63.7(2) no
C12_4 C10_4 N6_4 C7_4 -61.5(2) no
C8_4 C7_4 N6_4 C4_4 69.6(2) no
C9_4 C7_4 N6_4 C4_4 -59.8(2) no
C8_4 C7_4 N6_4 C10_4 -109.77(19) no
C9_4 C7_4 N6_4 C10_4 120.85(18) no
N6_5 C4_5 N3_5 C2_5 -172.91(18) no
N5_5 C4_5 N3_5 C2_5 6.0(3) no
N3_5 C4_5 N6_5 C10_5 179.10(17) no
N5_5 C4_5 N6_5 C10_5 0.2(3) no
N3_5 C4_5 N6_5 C7_5 -4.9(3) no
N5_5 C4_5 N6_5 C7_5 176.16(18) no
C12_5 C10_5 N6_5 C4_5 101.1(2) no
C11_5 C10_5 N6_5 C4_5 -133.5(2) no
C12_5 C10_5 N6_5 C7_5 -75.0(2) no
C11_5 C10_5 N6_5 C7_5 50.3(2) no
C9_5 C7_5 N6_5 C4_5 -61.8(3) no
C8_5 C7_5 N6_5 C4_5 68.1(2) no
C9_5 C7_5 N6_5 C10_5 114.4(2) no
C8_5 C7_5 N6_5 C10_5 -115.73(19) no
N5_6 C4_6 N3_6 C2_6 1.5(3) no
N6_6 C4_6 N3_6 C2_6 -177.70(19) no
N5_6 C4_6 N6_6 C10_6 -4.1(3) no
N3_6 C4_6 N6_6 C10_6 175.10(18) no
N5_6 C4_6 N6_6 C7_6 171.07(18) no
N3_6 C4_6 N6_6 C7_6 -9.7(3) no
C12_6 C10_6 N6_6 C4_6 102.3(2) no
C11_6 C10_6 N6_6 C4_6 -132.0(2) no
C12_6 C10_6 N6_6 C7_6 -73.1(2) no
C11_6 C10_6 N6_6 C7_6 52.6(2) no
C8_6 C7_6 N6_6 C4_6 72.1(2) no
C9_6 C7_6 N6_6 C4_6 -57.5(3) no
C8_6 C7_6 N6_6 C10_6 -112.5(2) no
C9_6 C7_6 N6_6 C10_6 117.95(19) no
N5_7 C4_7 N3_7 C2_7 -8.2(3) no
N6_7 C4_7 N3_7 C2_7 172.97(18) no
N5_7 C4_7 N6_7 C10_7 -6.5(3) no
N3_7 C4_7 N6_7 C10_7 172.37(17) no
N5_7 C4_7 N6_7 C7_7 162.82(18) no
N3_7 C4_7 N6_7 C7_7 -18.3(3) no
C12_7 C10_7 N6_7 C4_7 99.9(2) no
C11_7 C10_7 N6_7 C4_7 -134.41(19) no
C12_7 C10_7 N6_7 C7_7 -69.7(2) no
C11_7 C10_7 N6_7 C7_7 55.9(2) no
C8_7 C7_7 N6_7 C4_7 75.1(2) no
C9_7 C7_7 N6_7 C4_7 -54.5(2) no
C8_7 C7_7 N6_7 C10_7 -115.04(19) no
C9_7 C7_7 N6_7 C10_7 115.29(19) no
N5_8 C4_8 N3_8 C2_8 11.2(3) no
N6_8 C4_8 N3_8 C2_8 -168.34(18) no
N5_8 C4_8 N6_8 C10_8 -0.3(3) no
N3_8 C4_8 N6_8 C10_8 179.27(18) no
N5_8 C4_8 N6_8 C7_8 -168.96(18) no
N3_8 C4_8 N6_8 C7_8 10.6(3) no
C11_8 C10_8 N6_8 C4_8 -98.7(2) no
C12_8 C10_8 N6_8 C4_8 135.9(2) no
C11_8 C10_8 N6_8 C7_8 70.5(2) no
C12_8 C10_8 N6_8 C7_8 -54.9(3) no
C8_8 C7_8 N6_8 C4_8 55.9(3) no
C9_8 C7_8 N6_8 C4_8 -73.7(2) no
C8_8 C7_8 N6_8 C10_8 -113.2(2) no
C9_8 C7_8 N6_8 C10_8 117.2(2) no
N6_9 C4_9 N3_9 C2_9 -170.99(19) no
N5_9 C4_9 N3_9 C2_9 7.8(3) no
N3_9 C4_9 N6_9 C10_9 172.29(19) no
N5_9 C4_9 N6_9 C10_9 -6.5(3) no
N3_9 C4_9 N6_9 C7_9 -2.2(3) no
N5_9 C4_9 N6_9 C7_9 179.04(19) no
C12_9 C10_9 N6_9 C4_9 119.0(2) no
C11_9 C10_9 N6_9 C4_9 -118.0(2) no
C12_9 C10_9 N6_9 C7_9 -66.3(2) no
C11_9 C10_9 N6_9 C7_9 56.8(3) no
C9_9 C7_9 N6_9 C4_9 -64.5(3) no
C8_9 C7_9 N6_9 C4_9 65.2(3) no
C9_9 C7_9 N6_9 C10_9 120.7(2) no
C8_9 C7_9 N6_9 C10_9 -109.6(2) no
N5_10 C4_10 N3_10 C2_10 4.6(3) no
N6_10 C4_10 N3_10 C2_10 -174.79(17) no
N5_10 C4_10 N6_10 C7_10 -173.46(18) no
N3_10 C4_10 N6_10 C7_10 5.9(3) no
N5_10 C4_10 N6_10 C10_10 7.4(3) no
N3_10 C4_10 N6_10 C10_10 -173.22(17) no
C8_10 C7_10 N6_10 C4_10 60.9(2) no
C9_10 C7_10 N6_10 C4_10 -69.5(2) no
C8_10 C7_10 N6_10 C10_10 -119.91(19) no
C9_10 C7_10 N6_10 C10_10 109.7(2) no
C11_10 C10_10 N6_10 C4_10 -116.8(2) no
C12_10 C10_10 N6_10 C4_10 118.0(2) no
C11_10 C10_10 N6_10 C7_10 64.1(2) no
C12_10 C10_10 N6_10 C7_10 -61.2(2) no
